data_7245609
loop_
_publ_author_name
'Hu, Cong'
'Li, Ying-Yu'
'Qiu, Qi-Ming'
'Han, Hong-Liang'
'Gu, Chao-Yue'
'Yang, Yu-Ping'
'Dai, Li-Xiong'
'Jin, Qiong-Hua'

_publ_section_title
;
 Efficient dye degradation and THz spectra of {PMo12} based rare earth
 phosphine oxide complexes
;
_journal_name_full CrystEngComm
_journal_paper_doi 10.1039/D2CE00989G
_journal_year 2022
_chemical_formula_sum 'C5.18 H12 La0.12 Mo1.41 N0.24 O8 P1.06'
_chemical_formula_weight 390.14
_space_group_IT_number 2
_space_group_name_Hall '-P 1'
_space_group_name_H-M_alt 'P -1'
_symmetry_cell_setting triclinic
_symmetry_space_group_name_H-M 'P -1'
_atom_sites_solution_hydrogens geom
_atom_sites_solution_primary direct
_atom_sites_solution_secondary difmap
_audit_creation_method SHELXL-97
_audit_update_record
;
2022-06-15 deposited with the CCDC.	2022-08-26 downloaded from the CCDC.
;
_cell_angle_alpha 100.735(13)
_cell_angle_beta 95.345(12)
_cell_angle_gamma 114.550(11)
_cell_formula_units_Z 17
_cell_length_a 13.747(14)
_cell_length_b 14.758(15)
_cell_length_c 27.87(3)
_cell_measurement_reflns_used 5843
_cell_measurement_temperature 293(2)
_cell_measurement_theta_max 26.324
_cell_measurement_theta_min 2.452
_cell_volume 4960(9)
_computing_structure_refinement 'SHELXL-97 (Sheldrick, 1997)'
_computing_structure_solution 'SHELXS-97 (Sheldrick, 1990)'
_diffrn_ambient_temperature 293(2)
_diffrn_measured_fraction_theta_full 0.974
_diffrn_measured_fraction_theta_max 0.974
_diffrn_measurement_device_type 'CCD area detector'
_diffrn_measurement_method 'phi and omega scans'
_diffrn_radiation_monochromator graphite
_diffrn_radiation_source 'fine-focus sealed tube'
_diffrn_radiation_type MoK\a
_diffrn_radiation_wavelength 0.71073
_diffrn_reflns_av_R_equivalents 0.0498
_diffrn_reflns_av_sigmaI/netI 0.1287
_diffrn_reflns_limit_h_max 15
_diffrn_reflns_limit_h_min -16
_diffrn_reflns_limit_k_max 16
_diffrn_reflns_limit_k_min -17
_diffrn_reflns_limit_l_max 30
_diffrn_reflns_limit_l_min -33
_diffrn_reflns_number 24539
_diffrn_reflns_theta_full 25.02
_diffrn_reflns_theta_max 25.02
_diffrn_reflns_theta_min 2.02
_exptl_absorpt_coefficient_mu 2.133
_exptl_absorpt_correction_T_max 0.7265
_exptl_absorpt_correction_T_min 0.4824
_exptl_absorpt_correction_type multi-scan
_exptl_absorpt_process_details sadabs
_exptl_crystal_colour yellow
_exptl_crystal_density_diffrn 2.220
_exptl_crystal_density_method 'not measured'
_exptl_crystal_description block
_exptl_crystal_F_000 3240
_exptl_crystal_size_max 0.40
_exptl_crystal_size_mid 0.35
_exptl_crystal_size_min 0.16
_refine_diff_density_max 2.152
_refine_diff_density_min -2.692
_refine_diff_density_rms 0.205
_refine_ls_extinction_method none
_refine_ls_goodness_of_fit_ref 1.115
_refine_ls_hydrogen_treatment mixed
_refine_ls_matrix_type full
_refine_ls_number_parameters 1228
_refine_ls_number_reflns 17092
_refine_ls_number_restraints 2472
_refine_ls_restrained_S_all 1.104
_refine_ls_R_factor_all 0.1742
_refine_ls_R_factor_gt 0.0879
_refine_ls_shift/su_max 0.000
_refine_ls_shift/su_mean 0.000
_refine_ls_structure_factor_coef Fsqd
_refine_ls_weighting_details 'calc w=1/[\s^2^(Fo^2^)+(0.1024P)^2^+0.0000P] where P=(Fo^2^+2Fc^2^)/3'
_refine_ls_weighting_scheme calc
_refine_ls_wR_factor_gt 0.2091
_refine_ls_wR_factor_ref 0.2461
_reflns_number_gt 8575
_reflns_number_total 17092
_reflns_threshold_expression >2sigma(I)
_cod_data_source_file d2ce00989g2.cif
_cod_data_source_block 210508e
_cod_depositor_comments
;
The following automatic conversions were performed:

data item '_symmetry_cell_setting' value 'Triclinic' was changed to
'triclinic' in accordance with the
/home/data/users/saulius/crontab/automatic-downloads/rss-feeds/RSC/lib/dictionaries/cif_core.dic
dictionary named 'cif_core.dic' version 2.4.2 last updated on
2011-04-26.

Automatic conversion script
Id: cif_fix_values 7556 2019-12-06 15:28:31Z antanas 
;
_cod_original_cell_volume 4960(8)
_cod_original_sg_symbol_H-M P-1
_cod_database_code 7245609

loop_
_symmetry_equiv_pos_as_xyz
'x, y, z'
'-x, -y, -z'

loop_
_atom_site_label
_atom_site_type_symbol
_atom_site_fract_x
_atom_site_fract_y
_atom_site_fract_z
_atom_site_U_iso_or_equiv
_atom_site_adp_type
_atom_site_occupancy
_atom_site_symmetry_multiplicity
_atom_site_calc_flag
_atom_site_refinement_flags
_atom_site_disorder_assembly
_atom_site_disorder_group
La1 La 0.75604(7) 0.00302(7) 0.74933(3) 0.0410(3) Uani 1 1 d . . .
Mo1 Mo 0.65185(11) 0.47316(12) 0.10114(5) 0.0509(4) Uani 1 1 d U . .
Mo2 Mo 0.69710(11) 0.71994(11) 0.08705(5) 0.0515(4) Uani 1 1 d . . .
Mo3 Mo 0.45459(11) 0.56275(12) 0.12129(5) 0.0464(4) Uani 1 1 d U . .
Mo4 Mo 0.27146(10) 0.32826(11) 0.03774(6) 0.0478(4) Uani 1 1 d U . .
Mo5 Mo 0.47576(12) 0.25582(11) 0.00642(6) 0.0532(4) Uani 1 1 d U . .
Mo6 Mo 0.71609(10) 0.43775(11) -0.01846(5) 0.0477(4) Uani 1 1 d U . .
Mo7 Mo 0.75238(13) 0.30313(13) 0.50979(6) 0.0668(5) Uani 1 1 d U . .
Mo8 Mo 0.98394(16) 0.25880(12) 0.50752(6) 0.0752(5) Uani 1 1 d . . .
Mo9 Mo 0.85553(16) 0.28463(13) 0.39895(6) 0.0763(5) Uani 1 1 d U . .
Mo10 Mo 0.87344(16) 0.52738(14) 0.39103(6) 0.0756(6) Uani 1 1 d U . .
Mo11 Mo 0.76778(14) 0.54361(13) 0.50056(6) 0.0678(5) Uani 1 1 d U . .
Mo12 Mo 0.89646(14) 0.52004(15) 0.60945(6) 0.0685(5) Uani 1 1 d U . .
N1 N 0.886(2) 0.263(2) 0.1243(11) 0.204(12) Uani 1 1 d DU . .
N2 N 0.630(2) 0.722(2) 0.3895(10) 0.199(12) Uani 1 1 d DU . .
O1 O 0.5670(8) 0.4453(8) 0.0160(3) 0.0447(10) Uani 1 1 d U . .
O2 O 0.5835(10) 0.6118(10) 0.0097(5) 0.081(3) Uani 1 1 d U . .
O3 O 0.4183(8) 0.4914(8) 0.0323(4) 0.0512(14) Uani 1 1 d U . .
O4 O 0.4520(9) 0.4545(10) -0.0531(4) 0.068(2) Uani 1 1 d U . .
O5 O 0.7246(8) 0.6195(9) 0.1047(4) 0.063(3) Uani 1 1 d U . .
O6 O 0.5502(8) 0.4975(9) 0.1315(4) 0.065(2) Uani 1 1 d U . .
O7 O 0.5599(10) 0.3402(10) 0.0698(4) 0.083(3) Uani 1 1 d U . .
O8 O 0.7357(10) 0.4699(9) 0.0489(4) 0.081(3) Uani 1 1 d U . .
O9 O 0.7277(9) 0.4649(10) 0.1473(4) 0.075(3) Uani 1 1 d U . .
O10 O 0.5750(8) 0.6790(8) 0.1215(4) 0.060(2) Uani 1 1 d U . .
O11 O 0.7828(10) 0.8223(10) 0.1275(5) 0.087(4) Uani 1 1 d U . .
O12 O 0.3476(9) 0.4210(9) 0.0973(5) 0.072(3) Uani 1 1 d U . .
O13 O 0.3634(9) 0.5972(9) 0.0862(4) 0.069(3) Uani 1 1 d U . .
O14 O 0.4309(11) 0.5872(9) 0.1779(4) 0.079(4) Uani 1 1 d U . .
O15 O 0.3559(9) 0.2599(9) 0.0374(4) 0.065(2) Uani 1 1 d U . .
O16 O 0.2362(9) 0.2782(10) -0.0351(4) 0.071(3) Uani 1 1 d U . .
O17 O 0.1629(9) 0.2509(10) 0.0541(5) 0.079(4) Uani 1 1 d U . .
O18 O 0.5992(10) 0.3063(10) -0.0179(4) 0.082(3) Uani 1 1 d U . .
O19 O 0.3910(9) 0.2283(10) -0.0526(4) 0.070(3) Uani 1 1 d U . .
O20 O 0.4635(9) 0.1418(8) 0.0120(4) 0.063(3) Uani 1 1 d U . .
O21 O 0.7739(9) 0.5695(9) -0.0235(4) 0.067(3) Uani 1 1 d U . .
O22 O 0.8127(9) 0.4064(9) -0.0285(4) 0.067(3) Uani 1 1 d U . .
O23 O 0.9192(10) 0.3855(9) 0.4838(4) 0.0709(19) Uani 1 1 d U . .
O24 O 0.9270(10) 0.5491(10) 0.4783(4) 0.0698(16) Uani 1 1 d U . .
O25 O 1.0213(10) 0.5354(10) 0.5552(4) 0.0683(19) Uani 1 1 d U . .
O26 O 1.0931(9) 0.5235(10) 0.4790(4) 0.074(2) Uani 1 1 d U . .
O27 O 0.8512(11) 0.2476(11) 0.5219(4) 0.085(3) Uani 1 1 d U . .
O28 O 0.7557(11) 0.2673(11) 0.4404(5) 0.086(3) Uani 1 1 d U . .
O29 O 0.7077(10) 0.4020(10) 0.4936(4) 0.078(3) Uani 1 1 d U . .
O30 O 0.8023(10) 0.3841(10) 0.5755(4) 0.081(3) Uani 1 1 d U . .
O31 O 0.6338(11) 0.2110(11) 0.5130(5) 0.105(5) Uani 1 1 d U . .
O32 O 0.9288(11) 0.2361(11) 0.4422(4) 0.085(3) Uani 1 1 d U . .
O33 O 0.9768(11) 0.1445(9) 0.5115(4) 0.081(4) Uani 1 1 d U . .
O34 O 0.8211(10) 0.3860(10) 0.3814(5) 0.083(3) Uani 1 1 d U . .
O35 O 0.7915(12) 0.1826(10) 0.3532(5) 0.104(5) Uani 1 1 d U . .
O36 O 0.7724(11) 0.5173(10) 0.4317(5) 0.097(3) Uani 1 1 d U . .
O37 O 0.9570(11) 0.6634(11) 0.4275(5) 0.103(4) Uani 1 1 d U . .
O38 O 0.8158(11) 0.5395(11) 0.3400(4) 0.089(4) Uani 1 1 d U . .
O39 O 0.8143(10) 0.5595(10) 0.5687(4) 0.079(3) Uani 1 1 d U . .
O40 O 0.8792(12) 0.6750(11) 0.5084(5) 0.102(4) Uani 1 1 d U . .
O41 O 0.6588(11) 0.5638(10) 0.5005(5) 0.090(4) Uani 1 1 d U . .
O42 O 0.9966(11) 0.4708(10) 0.6276(5) 0.092(3) Uani 1 1 d U . .
O43 O 1.0100(11) 0.6502(10) 0.6204(5) 0.088(3) Uani 1 1 d U . .
O44 O 0.8501(13) 0.5298(11) 0.6597(5) 0.108(5) Uani 1 1 d U . .
O45 O 0.6131(11) -0.1572(10) 0.7600(5) 0.091(3) Uani 1 1 d U . .
O46 O 0.7986(10) 0.0189(10) 0.8392(4) 0.074(3) Uani 1 1 d U . .
O47 O 0.6127(9) 0.0433(10) 0.7806(4) 0.072(3) Uani 1 1 d U . .
O48 O 0.8490(9) 0.1919(9) 0.7885(4) 0.067(3) Uani 1 1 d U . .
O49 O 0.6926(9) 0.0734(10) 0.6877(4) 0.074(3) Uani 1 1 d U . .
O50 O 0.9165(9) 0.0766(10) 0.7116(4) 0.069(3) Uani 1 1 d U . .
O51 O 0.7045(10) -0.1178(10) 0.6687(4) 0.078(3) Uani 1 1 d U . .
O52 O 0.8570(10) -0.1008(10) 0.7592(5) 0.080(3) Uani 1 1 d U . .
O53 O 0.5582(14) -0.3368(14) 0.7524(6) 0.134(5) Uani 1 1 d DU . .
O54 O 0.4519(16) -0.2590(14) 0.7892(6) 0.142(5) Uani 1 1 d DU . .
O55 O 0.8673(11) -0.0386(11) 0.9087(5) 0.091(3) Uani 1 1 d DU . .
O56 O 0.7651(10) 0.0641(10) 0.9210(4) 0.075(3) Uani 1 1 d DU . .
O57 O 0.5129(9) 0.0295(10) 0.8489(4) 0.076(3) Uani 1 1 d DU . .
O58 O 0.4963(11) 0.1351(12) 0.7903(5) 0.099(3) Uani 1 1 d DU . .
O59 O 0.9367(11) 0.3327(10) 0.8665(5) 0.089(3) Uani 1 1 d DU . .
O60 O 0.9043(10) 0.3748(10) 0.7873(5) 0.086(3) Uani 1 1 d DU . .
O61 O 0.6758(12) 0.2295(12) 0.6865(6) 0.106(4) Uani 1 1 d DU . .
O62 O 0.6458(13) 0.1045(13) 0.6060(6) 0.121(4) Uani 1 1 d DU . .
O63 O 1.0720(11) 0.2332(11) 0.7032(5) 0.095(3) Uani 1 1 d DU . .
O64 O 1.0190(10) 0.0612(11) 0.6477(5) 0.089(3) Uani 1 1 d DU . .
O65 O 0.7589(11) -0.1161(11) 0.5876(5) 0.091(3) Uani 1 1 d DU . .
O66 O 0.6266(13) -0.2831(12) 0.6019(5) 0.099(4) Uani 1 1 d DU . .
O67 O 0.9960(14) -0.1578(13) 0.7424(6) 0.120(4) Uani 1 1 d DU . .
O68 O 0.8437(12) -0.2536(12) 0.7816(6) 0.109(4) Uani 1 1 d DU . .
P1 P 0.5000 0.5000 0.0000 0.0344(10) Uani 1 2 d SU . .
P2 P 1.0000 0.5000 0.5000 0.0477(12) Uani 1 2 d SU . .
P3 P 0.5619(5) -0.2353(5) 0.7843(2) 0.093(2) Uani 1 1 d . . .
P4 P 0.7800(4) -0.0167(4) 0.88442(16) 0.0578(12) Uani 1 1 d . . .
P5 P 0.5748(3) 0.0988(4) 0.81560(17) 0.0525(11) Uani 1 1 d . . .
P6 P 0.8611(4) 0.2897(4) 0.81543(18) 0.0567(12) Uani 1 1 d . . .
P7 P 0.7070(4) 0.1423(5) 0.6558(2) 0.0864(19) Uani 1 1 d . . .
P8 P 0.9756(4) 0.1302(4) 0.67775(18) 0.0584(13) Uani 1 1 d . . .
P9 P 0.7216(5) -0.1802(4) 0.62662(18) 0.0737(15) Uani 1 1 d . . .
P10 P 0.8812(5) -0.1836(5) 0.7430(2) 0.0831(17) Uani 1 1 d . . .
C1 C 0.641(2) -0.2260(16) 0.8414(7) 0.113(5) Uani 1 1 d DU . .
H1A H 0.6036 -0.2856 0.8542 0.135 Uiso 1 1 calc R . .
H1B H 0.7112 -0.2227 0.8360 0.135 Uiso 1 1 calc R . .
C2 C 0.6569(17) -0.1288(15) 0.8778(7) 0.099(4) Uani 1 1 d DU . .
H2A H 0.6510 -0.1432 0.9103 0.119 Uiso 1 1 calc R . .
H2B H 0.5970 -0.1135 0.8679 0.119 Uiso 1 1 calc R . .
C3 C 0.503(2) -0.4320(15) 0.7650(9) 0.140(6) Uani 1 1 d DU . .
H3A H 0.4411 -0.4344 0.7797 0.168 Uiso 1 1 calc R . .
H3B H 0.5516 -0.4437 0.7879 0.168 Uiso 1 1 calc R . .
C4 C 0.467(3) -0.510(2) 0.7152(10) 0.191(13) Uani 1 1 d DU . .
H4A H 0.3989 -0.5164 0.6987 0.287 Uiso 1 1 calc R . .
H4B H 0.4573 -0.5754 0.7204 0.287 Uiso 1 1 calc R . .
H4C H 0.5209 -0.4874 0.6951 0.287 Uiso 1 1 calc R . .
C5 C 0.3884(18) -0.231(2) 0.7575(10) 0.140(6) Uani 1 1 d DU . .
H5A H 0.3963 -0.2533 0.7236 0.168 Uiso 1 1 calc R . .
H5B H 0.4192 -0.1569 0.7657 0.168 Uiso 1 1 calc R . .
C6 C 0.2671(19) -0.273(2) 0.7581(12) 0.188(11) Uani 1 1 d DU . .
H6A H 0.2307 -0.3442 0.7407 0.282 Uiso 1 1 calc R . .
H6B H 0.2376 -0.2350 0.7423 0.282 Uiso 1 1 calc R . .
H6C H 0.2565 -0.2658 0.7920 0.282 Uiso 1 1 calc R . .
C7 C 0.9773(13) 0.0144(18) 0.9034(9) 0.112(6) Uani 1 1 d DU . .
H7A H 1.0008 0.0878 0.9146 0.134 Uiso 1 1 calc R . .
H7B H 0.9812 -0.0008 0.8684 0.134 Uiso 1 1 calc R . .
C8 C 1.0548(18) -0.014(2) 0.9324(9) 0.135(9) Uani 1 1 d DU . .
H8A H 1.0815 0.0302 0.9654 0.203 Uiso 1 1 calc R . .
H8B H 1.1150 -0.0065 0.9158 0.203 Uiso 1 1 calc R . .
H8C H 1.0171 -0.0843 0.9343 0.203 Uiso 1 1 calc R . .
C9 C 0.7630(17) 0.0655(16) 0.9728(5) 0.089(5) Uani 1 1 d DU . .
H9A H 0.8369 0.0942 0.9914 0.107 Uiso 1 1 calc R . .
H9B H 0.7240 -0.0042 0.9762 0.107 Uiso 1 1 calc R . .
C10 C 0.707(2) 0.1296(18) 0.9934(9) 0.134(9) Uani 1 1 d DU . .
H10A H 0.7279 0.1884 0.9796 0.200 Uiso 1 1 calc R . .
H10B H 0.7293 0.1521 1.0290 0.200 Uiso 1 1 calc R . .
H10C H 0.6299 0.0890 0.9847 0.200 Uiso 1 1 calc R . .
C11 C 0.6760(14) 0.2152(13) 0.8561(7) 0.073(4) Uani 1 1 d DU . .
H11A H 0.6415 0.2448 0.8787 0.088 Uiso 1 1 calc R . .
H11B H 0.7267 0.2001 0.8757 0.088 Uiso 1 1 calc R . .
C12 C 0.7390(13) 0.2940(14) 0.8281(7) 0.076(4) Uani 1 1 d DU . .
H12A H 0.7564 0.3623 0.8476 0.091 Uiso 1 1 calc R . .
H12B H 0.6926 0.2820 0.7968 0.091 Uiso 1 1 calc R . .
C13 C 0.4584(15) 0.0642(14) 0.8840(7) 0.091(5) Uani 1 1 d DU . .
H13A H 0.4192 0.0969 0.8692 0.109 Uiso 1 1 calc R . .
H13B H 0.5105 0.1134 0.9132 0.109 Uiso 1 1 calc R . .
C14 C 0.3796(19) -0.0310(16) 0.8980(9) 0.142(10) Uani 1 1 d DU . .
H14A H 0.3204 -0.0726 0.8704 0.213 Uiso 1 1 calc R . .
H14B H 0.3516 -0.0106 0.9262 0.213 Uiso 1 1 calc R . .
H14C H 0.4170 -0.0700 0.9062 0.213 Uiso 1 1 calc R . .
C15 C 0.4390(18) 0.0744(17) 0.7412(7) 0.120(5) Uani 1 1 d DU . .
H15A H 0.3882 0.0062 0.7427 0.144 Uiso 1 1 calc R . .
H15B H 0.4902 0.0676 0.7208 0.144 Uiso 1 1 calc R . .
C16 C 0.377(2) 0.126(2) 0.7179(12) 0.191(11) Uani 1 1 d DU . .
H16A H 0.3072 0.1050 0.7276 0.286 Uiso 1 1 calc R . .
H16B H 0.3670 0.1058 0.6824 0.286 Uiso 1 1 calc R . .
H16C H 0.4179 0.1993 0.7293 0.286 Uiso 1 1 calc R . .
C17 C 1.0010(15) 0.2893(16) 0.8870(6) 0.085(4) Uani 1 1 d DU . .
H17A H 1.0753 0.3224 0.8819 0.102 Uiso 1 1 calc R . .
H17B H 0.9708 0.2162 0.8718 0.102 Uiso 1 1 calc R . .
C18 C 0.9973(14) 0.3084(17) 0.9423(6) 0.093(6) Uani 1 1 d DU . .
H18A H 0.9691 0.3576 0.9508 0.139 Uiso 1 1 calc R . .
H18B H 1.0695 0.3347 0.9613 0.139 Uiso 1 1 calc R . .
H18C H 0.9511 0.2451 0.9496 0.139 Uiso 1 1 calc R . .
C19 C 1.0160(12) 0.4241(16) 0.7842(8) 0.103(5) Uani 1 1 d DU . .
H19A H 1.0394 0.3747 0.7680 0.123 Uiso 1 1 calc R . .
H19B H 1.0610 0.4588 0.8171 0.123 Uiso 1 1 calc R . .
C20 C 1.0235(18) 0.5012(17) 0.7536(9) 0.121(8) Uani 1 1 d DU . .
H20A H 0.9610 0.4712 0.7272 0.182 Uiso 1 1 calc R . .
H20B H 1.0885 0.5192 0.7398 0.182 Uiso 1 1 calc R . .
H20C H 1.0257 0.5619 0.7745 0.182 Uiso 1 1 calc R . .
C21 C 0.8448(17) 0.2248(16) 0.6524(8) 0.096(4) Uani 1 1 d DU . .
H21A H 0.8453 0.2693 0.6307 0.115 Uiso 1 1 calc R . .
H21B H 0.8853 0.2675 0.6852 0.115 Uiso 1 1 calc R . .
C22 C 0.8955(17) 0.1558(17) 0.6319(7) 0.096(4) Uani 1 1 d DU . .
H22A H 0.9415 0.1872 0.6095 0.116 Uiso 1 1 calc R . .
H22B H 0.8376 0.0908 0.6124 0.116 Uiso 1 1 calc R . .
C23 C 0.661(2) 0.2995(16) 0.6610(8) 0.112(5) Uani 1 1 d DU . .
H23A H 0.5988 0.2647 0.6337 0.135 Uiso 1 1 calc R . .
H23B H 0.7256 0.3382 0.6487 0.135 Uiso 1 1 calc R . .
C24 C 0.641(2) 0.3670(19) 0.7032(9) 0.145(9) Uani 1 1 d DU . .
H24A H 0.5646 0.3383 0.7041 0.217 Uiso 1 1 calc R . .
H24B H 0.6646 0.4349 0.6980 0.217 Uiso 1 1 calc R . .
H24C H 0.6810 0.3706 0.7342 0.217 Uiso 1 1 calc R . .
C25 C 0.5491(16) 0.0103(16) 0.5931(10) 0.127(6) Uani 1 1 d DU . .
H25A H 0.5445 -0.0221 0.6206 0.153 Uiso 1 1 calc R . .
H25B H 0.5555 -0.0347 0.5647 0.153 Uiso 1 1 calc R . .
C26 C 0.443(2) 0.018(3) 0.5805(13) 0.194(11) Uani 1 1 d DU . .
H26A H 0.4557 0.0883 0.5900 0.292 Uiso 1 1 calc R . .
H26B H 0.3905 -0.0218 0.5982 0.292 Uiso 1 1 calc R . .
H26C H 0.4148 -0.0089 0.5454 0.292 Uiso 1 1 calc R . .
C27 C 1.1306(16) 0.2339(19) 0.7486(7) 0.112(5) Uani 1 1 d DU . .
H27A H 1.1306 0.1675 0.7465 0.134 Uiso 1 1 calc R . .
H27B H 1.0965 0.2477 0.7762 0.134 Uiso 1 1 calc R . .
C28 C 1.2467(18) 0.317(2) 0.7569(10) 0.160(10) Uani 1 1 d DU . .
H28A H 1.2785 0.3048 0.7286 0.240 Uiso 1 1 calc R . .
H28B H 1.2886 0.3164 0.7862 0.240 Uiso 1 1 calc R . .
H28C H 1.2462 0.3831 0.7610 0.240 Uiso 1 1 calc R . .
C29 C 1.0953(16) 0.0939(17) 0.6155(8) 0.099(5) Uani 1 1 d DU . .
H29A H 1.1466 0.1657 0.6288 0.119 Uiso 1 1 calc R . .
H29B H 1.0574 0.0863 0.5827 0.119 Uiso 1 1 calc R . .
C30 C 1.1547(18) 0.0272(18) 0.6120(9) 0.121(8) Uani 1 1 d DU . .
H30A H 1.1118 -0.0362 0.5874 0.182 Uiso 1 1 calc R . .
H30B H 1.1665 0.0130 0.6437 0.182 Uiso 1 1 calc R . .
H30C H 1.2237 0.0626 0.6028 0.182 Uiso 1 1 calc R . .
C31 C 0.8258(17) -0.2174(17) 0.6420(7) 0.091(4) Uani 1 1 d DU . .
H31A H 0.8261 -0.2657 0.6132 0.109 Uiso 1 1 calc R . .
H31B H 0.8958 -0.1573 0.6499 0.109 Uiso 1 1 calc R . .
C32 C 0.8113(19) -0.2667(17) 0.6857(7) 0.105(4) Uani 1 1 d DU . .
H32A H 0.8348 -0.3207 0.6799 0.126 Uiso 1 1 calc R . .
H32B H 0.7343 -0.2988 0.6869 0.126 Uiso 1 1 calc R . .
C33 C 0.777(2) -0.1640(17) 0.5422(7) 0.119(6) Uani 1 1 d DU . .
H33A H 0.7229 -0.2352 0.5303 0.142 Uiso 1 1 calc R . .
H33B H 0.8489 -0.1614 0.5463 0.142 Uiso 1 1 calc R . .
C34 C 0.766(2) -0.101(2) 0.5068(9) 0.157(10) Uani 1 1 d DU . .
H34A H 0.6903 -0.1210 0.4951 0.236 Uiso 1 1 calc R . .
H34B H 0.7995 -0.1121 0.4790 0.236 Uiso 1 1 calc R . .
H34C H 0.8014 -0.0292 0.5239 0.236 Uiso 1 1 calc R . .
C35 C 0.5227(15) -0.288(2) 0.5859(8) 0.128(6) Uani 1 1 d DU . .
H35A H 0.4853 -0.3421 0.5557 0.153 Uiso 1 1 calc R . .
H35B H 0.5322 -0.2232 0.5786 0.153 Uiso 1 1 calc R . .
C36 C 0.455(2) -0.308(2) 0.6259(8) 0.159(10) Uani 1 1 d DU . .
H36A H 0.4531 -0.3675 0.6361 0.239 Uiso 1 1 calc R . .
H36B H 0.3819 -0.3207 0.6131 0.239 Uiso 1 1 calc R . .
H36C H 0.4862 -0.2496 0.6540 0.239 Uiso 1 1 calc R . .
C37 C 1.080(2) -0.0559(16) 0.7629(10) 0.143(6) Uani 1 1 d DU . .
H37A H 1.0515 -0.0098 0.7775 0.171 Uiso 1 1 calc R . .
H37B H 1.1204 -0.0287 0.7378 0.171 Uiso 1 1 calc R . .
C38 C 1.152(3) -0.072(3) 0.8021(12) 0.217(13) Uani 1 1 d DU . .
H38A H 1.1163 -0.1414 0.8051 0.326 Uiso 1 1 calc R . .
H38B H 1.1628 -0.0253 0.8334 0.326 Uiso 1 1 calc R . .
H38C H 1.2205 -0.0589 0.7926 0.326 Uiso 1 1 calc R . .
C39 C 0.880(2) -0.3302(16) 0.7836(9) 0.125(6) Uani 1 1 d DU . .
H39A H 0.9589 -0.2991 0.7936 0.149 Uiso 1 1 calc R . .
H39B H 0.8591 -0.3787 0.7515 0.149 Uiso 1 1 calc R . .
C40 C 0.8256(19) -0.383(2) 0.8220(9) 0.130(8) Uani 1 1 d DU . .
H40A H 0.8323 -0.3325 0.8509 0.195 Uiso 1 1 calc R . .
H40B H 0.8600 -0.4240 0.8312 0.195 Uiso 1 1 calc R . .
H40C H 0.7499 -0.4269 0.8082 0.195 Uiso 1 1 calc R . .
C41 C 0.919(2) 0.325(2) 0.1027(11) 0.145(11) Uani 1 1 d DU . .
C42 C 0.976(2) 0.400(2) 0.0734(9) 0.139(9) Uani 1 1 d DU . .
H42A H 0.9286 0.3848 0.0425 0.209 Uiso 1 1 calc R . .
H42B H 1.0407 0.3936 0.0669 0.209 Uiso 1 1 calc R . .
H42C H 0.9954 0.4684 0.0920 0.209 Uiso 1 1 calc R . .
C43 C 0.563(2) 0.669(2) 0.4072(11) 0.152(10) Uani 1 1 d DU . .
C44 C 0.4753(18) 0.594(2) 0.4269(9) 0.140(9) Uani 1 1 d DU . .
H44A H 0.4946 0.5403 0.4321 0.209 Uiso 1 1 calc R . .
H44B H 0.4079 0.5642 0.4035 0.209 Uiso 1 1 calc R . .
H44C H 0.4671 0.6283 0.4579 0.209 Uiso 1 1 calc R . .

loop_
_atom_site_aniso_label
_atom_site_aniso_U_11
_atom_site_aniso_U_22
_atom_site_aniso_U_33
_atom_site_aniso_U_23
_atom_site_aniso_U_13
_atom_site_aniso_U_12
La1 0.0502(5) 0.0442(6) 0.0358(5) 0.0149(4) 0.0164(4) 0.0239(5)
Mo1 0.0545(9) 0.0633(11) 0.0427(8) 0.0182(7) 0.0056(7) 0.0320(8)
Mo2 0.0532(9) 0.0416(9) 0.0506(9) 0.0045(7) -0.0002(7) 0.0173(7)
Mo3 0.0532(8) 0.0608(9) 0.0407(8) 0.0170(6) 0.0167(6) 0.0365(7)
Mo4 0.0418(7) 0.0463(8) 0.0699(10) 0.0308(7) 0.0273(7) 0.0232(6)
Mo5 0.0728(9) 0.0368(8) 0.0708(10) 0.0275(8) 0.0366(8) 0.0333(7)
Mo6 0.0409(7) 0.0466(9) 0.0666(10) 0.0139(7) 0.0206(7) 0.0278(6)
Mo7 0.0766(11) 0.0499(10) 0.0781(11) 0.0274(9) 0.0222(9) 0.0256(9)
Mo8 0.1290(16) 0.0383(10) 0.0692(11) 0.0223(8) 0.0252(11) 0.0422(10)
Mo9 0.1279(16) 0.0441(10) 0.0400(8) 0.0021(7) -0.0012(8) 0.0291(10)
Mo10 0.1166(15) 0.0692(12) 0.0389(9) 0.0157(8) -0.0047(9) 0.0422(11)
Mo11 0.0756(11) 0.0604(11) 0.0744(12) 0.0190(9) 0.0228(9) 0.0341(9)
Mo12 0.0822(12) 0.0893(14) 0.0401(9) 0.0172(9) 0.0205(8) 0.0415(11)
N1 0.17(2) 0.18(3) 0.16(2) 0.023(17) -0.011(17) -0.008(19)
N2 0.15(2) 0.20(2) 0.16(2) 0.032(18) 0.023(17) 0.004(18)
O1 0.062(4) 0.045(2) 0.045(3) 0.018(3) 0.021(3) 0.035(3)
O2 0.078(5) 0.077(6) 0.081(6) 0.016(5) 0.016(5) 0.029(5)
O3 0.049(4) 0.048(3) 0.059(2) 0.011(4) 0.028(3) 0.022(2)
O4 0.078(5) 0.091(6) 0.039(2) 0.016(4) 0.008(3) 0.040(5)
O5 0.059(5) 0.057(5) 0.085(5) 0.019(5) 0.029(4) 0.034(4)
O6 0.064(5) 0.059(5) 0.087(5) 0.028(4) 0.020(4) 0.037(4)
O7 0.085(5) 0.071(5) 0.066(5) 0.011(5) 0.036(4) 0.008(5)
O8 0.080(5) 0.065(6) 0.069(5) 0.005(5) 0.032(5) 0.007(5)
O9 0.070(7) 0.097(9) 0.083(8) 0.042(7) 0.014(6) 0.053(7)
O10 0.053(5) 0.059(5) 0.088(6) 0.027(5) 0.025(4) 0.037(4)
O11 0.087(9) 0.063(9) 0.099(10) 0.001(7) 0.026(7) 0.030(7)
O12 0.073(5) 0.057(5) 0.092(6) 0.023(5) 0.000(5) 0.036(4)
O13 0.069(6) 0.055(6) 0.084(6) 0.021(5) -0.012(5) 0.032(5)
O14 0.131(9) 0.070(8) 0.066(7) 0.031(6) 0.052(7) 0.060(7)
O15 0.076(5) 0.076(5) 0.066(5) 0.022(4) 0.020(4) 0.053(4)
O16 0.074(5) 0.091(6) 0.076(6) 0.020(5) 0.018(5) 0.063(5)
O17 0.056(7) 0.082(9) 0.099(9) 0.052(7) 0.032(6) 0.015(6)
O18 0.082(5) 0.074(6) 0.059(5) 0.008(5) 0.025(5) 0.007(5)
O19 0.082(5) 0.091(6) 0.067(5) 0.025(5) 0.022(5) 0.064(5)
O20 0.105(8) 0.051(7) 0.073(7) 0.034(6) 0.045(6) 0.058(6)
O21 0.071(5) 0.050(5) 0.077(6) 0.014(5) -0.008(5) 0.030(5)
O22 0.066(7) 0.081(8) 0.075(7) 0.013(6) 0.015(6) 0.054(6)
O23 0.100(4) 0.064(3) 0.045(3) 0.010(3) 0.031(4) 0.031(3)
O24 0.094(4) 0.093(4) 0.045(2) 0.024(4) 0.019(3) 0.058(4)
O25 0.089(4) 0.087(5) 0.031(2) 0.011(3) 0.012(2) 0.042(4)
O26 0.079(4) 0.089(6) 0.061(4) 0.018(5) 0.033(4) 0.042(3)
O27 0.114(5) 0.091(5) 0.064(5) 0.028(5) 0.016(5) 0.057(5)
O28 0.112(6) 0.090(6) 0.066(5) 0.020(5) 0.011(5) 0.055(5)
O29 0.105(5) 0.074(5) 0.063(5) 0.016(4) 0.010(5) 0.048(5)
O30 0.103(5) 0.080(5) 0.069(5) 0.020(4) 0.010(5) 0.049(4)
O31 0.099(9) 0.086(9) 0.107(9) 0.052(8) 0.007(8) 0.009(8)
O32 0.117(6) 0.096(6) 0.064(6) 0.029(5) 0.024(5) 0.062(5)
O33 0.136(9) 0.052(7) 0.071(7) 0.026(6) 0.019(7) 0.052(7)
O34 0.098(6) 0.074(6) 0.086(6) 0.022(5) 0.013(5) 0.046(5)
O35 0.130(11) 0.069(9) 0.069(8) -0.008(7) 0.007(8) 0.016(8)
O36 0.118(6) 0.081(6) 0.065(5) 0.011(5) 0.034(5) 0.017(5)
O37 0.120(7) 0.090(7) 0.063(6) 0.004(5) 0.039(6) 0.013(6)
O38 0.123(10) 0.093(10) 0.065(8) 0.036(7) 0.013(7) 0.055(8)
O39 0.107(5) 0.072(5) 0.066(5) 0.013(5) 0.005(5) 0.051(5)
O40 0.120(6) 0.087(6) 0.060(5) 0.008(5) 0.025(5) 0.013(6)
O41 0.098(8) 0.085(9) 0.100(9) 0.014(7) -0.003(7) 0.060(7)
O42 0.113(6) 0.074(6) 0.085(6) 0.030(5) -0.001(5) 0.038(5)
O43 0.105(6) 0.076(6) 0.084(6) 0.024(5) 0.002(6) 0.041(5)
O44 0.154(10) 0.091(9) 0.078(8) 0.029(7) 0.055(8) 0.043(8)
O45 0.113(6) 0.082(6) 0.074(5) 0.043(5) 0.030(5) 0.027(5)
O46 0.095(5) 0.081(5) 0.056(5) 0.035(4) 0.038(4) 0.038(5)
O47 0.064(5) 0.089(6) 0.080(5) 0.023(5) 0.043(4) 0.046(4)
O48 0.073(5) 0.072(5) 0.079(5) 0.033(5) 0.033(4) 0.045(4)
O49 0.089(5) 0.093(6) 0.077(5) 0.049(5) 0.025(5) 0.061(4)
O50 0.081(5) 0.093(6) 0.073(5) 0.048(5) 0.038(4) 0.060(4)
O51 0.105(6) 0.089(6) 0.060(5) 0.020(5) 0.027(5) 0.058(5)
O52 0.104(6) 0.088(6) 0.081(6) 0.023(5) 0.020(5) 0.074(5)
O53 0.152(8) 0.105(8) 0.124(8) 0.049(7) 0.026(7) 0.028(7)
O54 0.147(8) 0.126(8) 0.109(8) 0.029(7) 0.038(7) 0.016(7)
O55 0.111(7) 0.103(7) 0.087(6) 0.057(6) 0.028(6) 0.056(6)
O56 0.105(6) 0.078(6) 0.060(5) 0.038(5) 0.029(5) 0.046(5)
O57 0.078(5) 0.084(6) 0.086(6) 0.034(5) 0.051(5) 0.043(5)
O58 0.091(6) 0.113(7) 0.111(7) 0.032(6) 0.025(6) 0.059(6)
O59 0.099(6) 0.076(7) 0.096(7) 0.018(6) 0.014(6) 0.045(5)
O60 0.076(6) 0.087(7) 0.108(7) 0.049(6) 0.031(6) 0.035(5)
O61 0.116(7) 0.108(7) 0.116(7) 0.043(6) 0.015(6) 0.065(6)
O62 0.115(7) 0.128(8) 0.112(7) 0.038(7) 0.014(7) 0.044(6)
O63 0.097(6) 0.095(7) 0.106(7) 0.035(6) 0.025(6) 0.049(6)
O64 0.096(6) 0.100(7) 0.087(6) 0.038(6) 0.047(5) 0.048(6)
O65 0.121(7) 0.091(7) 0.069(6) 0.023(5) 0.033(6) 0.051(6)
O66 0.127(7) 0.092(7) 0.080(7) 0.015(6) 0.013(6) 0.054(6)
O67 0.126(8) 0.125(8) 0.115(8) 0.019(7) 0.029(7) 0.064(7)
O68 0.128(7) 0.105(7) 0.119(7) 0.046(6) 0.016(6) 0.070(6)
P1 0.041(2) 0.037(3) 0.037(2) 0.016(2) 0.0162(16) 0.025(2)
P2 0.081(3) 0.051(3) 0.029(2) 0.019(2) 0.025(2) 0.040(2)
P3 0.085(4) 0.073(4) 0.073(4) 0.034(3) 0.003(3) -0.013(3)
P4 0.080(3) 0.056(3) 0.043(3) 0.027(2) 0.014(2) 0.028(3)
P5 0.051(3) 0.061(3) 0.062(3) 0.022(2) 0.024(2) 0.034(2)
P6 0.057(3) 0.046(3) 0.072(3) 0.020(2) 0.019(2) 0.024(2)
P7 0.076(4) 0.123(5) 0.096(4) 0.069(4) 0.024(3) 0.059(4)
P8 0.057(3) 0.071(4) 0.063(3) 0.032(3) 0.030(2) 0.033(3)
P9 0.106(4) 0.063(4) 0.050(3) -0.003(3) 0.009(3) 0.044(3)
P10 0.109(5) 0.099(5) 0.073(4) 0.025(3) 0.013(3) 0.075(4)
C1 0.133(7) 0.104(7) 0.093(7) 0.052(7) 0.031(7) 0.031(7)
C2 0.123(7) 0.093(7) 0.076(7) 0.046(6) 0.036(6) 0.029(7)
C3 0.155(10) 0.110(10) 0.124(10) 0.050(9) 0.029(9) 0.019(9)
C4 0.19(2) 0.14(2) 0.18(2) 0.031(19) 0.035(19) 0.009(19)
C5 0.146(9) 0.116(10) 0.128(10) 0.033(9) 0.031(9) 0.028(9)
C6 0.146(12) 0.16(2) 0.21(2) 0.055(19) 0.042(18) 0.010(18)
C7 0.120(10) 0.115(10) 0.107(10) 0.047(9) 0.032(9) 0.049(9)
C8 0.115(16) 0.16(2) 0.145(18) 0.074(16) 0.020(15) 0.053(15)
C9 0.116(9) 0.096(9) 0.069(8) 0.045(7) 0.029(8) 0.048(8)
C10 0.150(18) 0.126(19) 0.109(16) 0.013(14) 0.055(14) 0.046(15)
C11 0.085(6) 0.080(7) 0.077(7) 0.028(6) 0.037(6) 0.050(6)
C12 0.073(7) 0.083(7) 0.093(7) 0.033(7) 0.041(6) 0.045(6)
C13 0.090(8) 0.106(9) 0.086(8) 0.027(8) 0.048(7) 0.046(7)
C14 0.134(16) 0.128(18) 0.113(16) 0.003(14) 0.087(14) 0.006(14)
C15 0.106(9) 0.132(10) 0.112(8) 0.036(8) 0.021(8) 0.041(8)
C16 0.141(19) 0.22(2) 0.196(19) 0.091(19) -0.026(14) 0.063(16)
C17 0.078(7) 0.093(8) 0.101(8) 0.020(7) 0.019(7) 0.054(7)
C18 0.064(11) 0.111(14) 0.094(13) 0.024(12) -0.016(10) 0.037(10)
C19 0.093(7) 0.104(8) 0.105(8) 0.025(7) 0.027(7) 0.037(7)
C20 0.110(13) 0.104(14) 0.132(14) 0.061(12) 0.033(12) 0.015(12)
C21 0.111(6) 0.097(6) 0.093(6) 0.046(6) 0.017(6) 0.050(6)
C22 0.111(7) 0.105(7) 0.083(6) 0.044(6) 0.041(6) 0.044(6)
C23 0.126(8) 0.104(8) 0.104(8) 0.042(8) 0.022(8) 0.041(8)
C24 0.183(18) 0.106(16) 0.137(17) 0.025(14) 0.005(16) 0.063(14)
C25 0.134(10) 0.114(11) 0.122(10) 0.021(10) 0.016(10) 0.049(9)
C26 0.124(17) 0.18(2) 0.22(2) -0.01(2) -0.020(18) 0.055(16)
C27 0.111(8) 0.116(9) 0.106(9) 0.031(8) 0.025(8) 0.046(8)
C28 0.157(19) 0.15(2) 0.143(19) 0.008(17) 0.015(17) 0.059(17)
C29 0.107(8) 0.112(8) 0.092(8) 0.043(7) 0.048(7) 0.047(7)
C30 0.118(15) 0.130(18) 0.141(17) 0.043(15) 0.075(14) 0.065(14)
C31 0.117(7) 0.097(7) 0.081(7) 0.021(7) 0.028(7) 0.066(6)
C32 0.125(7) 0.102(7) 0.104(7) 0.016(7) 0.020(7) 0.070(7)
C33 0.142(9) 0.107(9) 0.088(8) 0.012(8) 0.033(8) 0.041(8)
C34 0.191(18) 0.138(18) 0.092(15) 0.006(14) 0.010(15) 0.037(16)
C35 0.141(10) 0.112(10) 0.092(9) 0.014(9) 0.014(9) 0.026(9)
C36 0.160(18) 0.156(18) 0.095(15) 0.014(15) -0.002(15) 0.020(16)
C37 0.152(10) 0.129(10) 0.131(10) 0.014(9) 0.019(9) 0.056(9)
C38 0.19(2) 0.20(2) 0.19(2) -0.002(19) -0.069(18) 0.054(19)
C39 0.137(10) 0.117(10) 0.120(10) 0.025(9) 0.028(9) 0.059(9)
C40 0.127(16) 0.16(2) 0.120(17) 0.074(15) 0.036(14) 0.066(15)
C41 0.15(2) 0.15(3) 0.10(2) 0.038(16) -0.018(17) 0.03(2)
C42 0.158(18) 0.132(19) 0.118(17) 0.046(14) -0.019(15) 0.058(16)
C43 0.111(18) 0.16(2) 0.142(19) 0.036(17) 0.001(16) 0.031(17)
C44 0.110(16) 0.19(2) 0.104(16) 0.055(15) 0.025(13) 0.041(15)

loop_
_atom_type_symbol
_atom_type_description
_atom_type_scat_dispersion_real
_atom_type_scat_dispersion_imag
_atom_type_scat_source
C C 0.0033 0.0016 'International Tables Vol C Tables 4.2.6.8 and 6.1.1.4'
H H 0.0000 0.0000 'International Tables Vol C Tables 4.2.6.8 and 6.1.1.4'
N N 0.0061 0.0033 'International Tables Vol C Tables 4.2.6.8 and 6.1.1.4'
O O 0.0106 0.0060 'International Tables Vol C Tables 4.2.6.8 and 6.1.1.4'
P P 0.1023 0.0942 'International Tables Vol C Tables 4.2.6.8 and 6.1.1.4'
Mo Mo -1.6832 0.6857 'International Tables Vol C Tables 4.2.6.8 and 6.1.1.4'
La La -0.2871 2.4523 'International Tables Vol C Tables 4.2.6.8 and 6.1.1.4'

loop_
_geom_angle_atom_site_label_1
_geom_angle_atom_site_label_2
_geom_angle_atom_site_label_3
_geom_angle
_geom_angle_site_symmetry_1
_geom_angle_site_symmetry_3
_geom_angle_publ_flag
O51 La1 O49 71.7(4) . . ?
O51 La1 O50 77.2(4) . . ?
O49 La1 O50 77.7(4) . . ?
O51 La1 O45 75.4(4) . . ?
O49 La1 O45 113.3(4) . . ?
O50 La1 O45 144.9(5) . . ?
O51 La1 O46 142.5(4) . . ?
O49 La1 O46 144.0(4) . . ?
O50 La1 O46 114.3(4) . . ?
O45 La1 O46 77.2(4) . . ?
O51 La1 O47 117.0(4) . . ?
O49 La1 O47 73.8(4) . . ?
O50 La1 O47 141.0(4) . . ?
O45 La1 O47 72.4(5) . . ?
O46 La1 O47 77.5(4) . . ?
O51 La1 O52 76.0(4) . . ?
O49 La1 O52 141.2(4) . . ?
O50 La1 O52 74.7(4) . . ?
O45 La1 O52 77.7(5) . . ?
O46 La1 O52 73.5(4) . . ?
O47 La1 O52 142.0(4) . . ?
O51 La1 O48 140.7(4) . . ?
O49 La1 O48 77.3(4) . . ?
O50 La1 O48 73.0(4) . . ?
O45 La1 O48 140.7(4) . . ?
O46 La1 O48 74.7(4) . . ?
O47 La1 O48 75.2(4) . . ?
O52 La1 O48 118.8(4) . . ?
O9 Mo1 O7 104.2(6) . . ?
O9 Mo1 O6 102.0(5) . . ?
O7 Mo1 O6 94.8(5) . . ?
O9 Mo1 O5 101.3(6) . . ?
O7 Mo1 O5 153.3(5) . . ?
O6 Mo1 O5 87.5(5) . . ?
O9 Mo1 O8 101.0(6) . . ?
O7 Mo1 O8 86.7(5) . . ?
O6 Mo1 O8 155.9(5) . . ?
O5 Mo1 O8 80.8(5) . . ?
O9 Mo1 O1 158.4(5) . . ?
O7 Mo1 O1 64.8(5) . . ?
O6 Mo1 O1 97.6(4) . . ?
O5 Mo1 O1 88.5(4) . . ?
O8 Mo1 O1 61.3(4) . . ?
O11 Mo2 O16 102.8(6) . 2_665 ?
O11 Mo2 O5 103.4(6) . . ?
O16 Mo2 O5 94.2(5) 2_665 . ?
O11 Mo2 O10 99.8(6) . . ?
O16 Mo2 O10 156.3(5) 2_665 . ?
O5 Mo2 O10 87.4(4) . . ?
O11 Mo2 O19 101.5(6) . 2_665 ?
O16 Mo2 O19 87.5(5) 2_665 2_665 ?
O5 Mo2 O19 154.0(5) . 2_665 ?
O10 Mo2 O19 81.0(5) . 2_665 ?
O11 Mo2 O2 159.5(6) . . ?
O16 Mo2 O2 64.5(5) 2_665 . ?
O5 Mo2 O2 94.0(5) . . ?
O10 Mo2 O2 91.8(5) . . ?
O19 Mo2 O2 63.4(5) 2_665 . ?
O11 Mo2 O4 159.2(5) . 2_665 ?
O16 Mo2 O4 96.0(5) 2_665 2_665 ?
O5 Mo2 O4 66.0(4) . 2_665 ?
O10 Mo2 O4 63.1(4) . 2_665 ?
O19 Mo2 O4 88.1(5) 2_665 2_665 ?
O2 Mo2 O4 40.5(4) . 2_665 ?
O14 Mo3 O13 102.0(6) . . ?
O14 Mo3 O10 103.0(6) . . ?
O13 Mo3 O10 93.5(5) . . ?
O14 Mo3 O12 99.8(6) . . ?
O13 Mo3 O12 88.0(5) . . ?
O10 Mo3 O12 156.4(5) . . ?
O14 Mo3 O6 100.3(6) . . ?
O13 Mo3 O6 156.6(5) . . ?
O10 Mo3 O6 88.1(5) . . ?
O12 Mo3 O6 81.5(5) . . ?
O14 Mo3 O3 159.1(5) . . ?
O13 Mo3 O3 66.1(5) . . ?
O10 Mo3 O3 95.1(4) . . ?
O12 Mo3 O3 64.0(4) . . ?
O6 Mo3 O3 90.5(4) . . ?
O14 Mo3 O4 161.5(5) . 2_665 ?
O13 Mo3 O4 93.4(5) . 2_665 ?
O10 Mo3 O4 65.4(5) . 2_665 ?
O12 Mo3 O4 90.9(5) . 2_665 ?
O6 Mo3 O4 66.1(4) . 2_665 ?
O3 Mo3 O4 38.9(3) . 2_665 ?
O17 Mo4 O15 102.2(6) . . ?
O17 Mo4 O12 101.6(6) . . ?
O15 Mo4 O12 94.5(5) . . ?
O17 Mo4 O21 100.5(6) . 2_665 ?
O15 Mo4 O21 156.6(5) . 2_665 ?
O12 Mo4 O21 86.5(5) . 2_665 ?
O17 Mo4 O16 102.3(6) . . ?
O15 Mo4 O16 87.0(5) . . ?
O12 Mo4 O16 155.2(5) . . ?
O21 Mo4 O16 82.7(5) 2_665 . ?
O17 Mo4 O2 159.5(6) . 2_665 ?
O15 Mo4 O2 67.0(5) . 2_665 ?
O12 Mo4 O2 96.8(5) . 2_665 ?
O21 Mo4 O2 89.6(5) 2_665 2_665 ?
O16 Mo4 O2 61.0(4) . 2_665 ?
O17 Mo4 O3 158.6(5) . . ?
O15 Mo4 O3 95.2(4) . . ?
O12 Mo4 O3 64.2(4) . . ?
O21 Mo4 O3 64.2(4) 2_665 . ?
O16 Mo4 O3 91.0(4) . . ?
O2 Mo4 O3 41.3(4) 2_665 . ?
O20 Mo5 O19 104.2(6) . . ?
O20 Mo5 O18 103.1(6) . . ?
O19 Mo5 O18 92.8(5) . . ?
O20 Mo5 O7 100.8(6) . . ?
O19 Mo5 O7 154.3(6) . . ?
O18 Mo5 O7 87.2(5) . . ?
O20 Mo5 O15 99.5(5) . . ?
O19 Mo5 O15 87.5(5) . . ?
O18 Mo5 O15 156.6(6) . . ?
O7 Mo5 O15 82.6(5) . . ?
O20 Mo5 O1 157.3(5) . . ?
O19 Mo5 O1 94.8(5) . . ?
O18 Mo5 O1 63.2(5) . . ?
O7 Mo5 O1 62.4(4) . . ?
O15 Mo5 O1 93.5(4) . . ?
O20 Mo5 O2 157.9(5) . 2_665 ?
O19 Mo5 O2 62.2(5) . 2_665 ?
O18 Mo5 O2 95.3(5) . 2_665 ?
O7 Mo5 O2 92.1(5) . 2_665 ?
O15 Mo5 O2 64.3(4) . 2_665 ?
O1 Mo5 O2 44.3(4) . 2_665 ?
O22 Mo6 O21 101.9(6) . . ?
O22 Mo6 O8 102.6(6) . . ?
O21 Mo6 O8 95.3(5) . . ?
O22 Mo6 O18 101.5(6) . . ?
O21 Mo6 O18 155.3(5) . . ?
O8 Mo6 O18 87.3(5) . . ?
O22 Mo6 O13 100.9(5) . 2_665 ?
O21 Mo6 O13 86.0(5) . 2_665 ?
O8 Mo6 O13 155.6(5) . 2_665 ?
O18 Mo6 O13 81.8(5) . 2_665 ?
O22 Mo6 O1 159.5(5) . . ?
O21 Mo6 O1 94.9(4) . . ?
O8 Mo6 O1 63.8(5) . . ?
O18 Mo6 O1 64.2(5) . . ?
O13 Mo6 O1 91.9(4) 2_665 . ?
O22 Mo6 O3 158.1(5) . 2_665 ?
O21 Mo6 O3 64.7(4) . 2_665 ?
O8 Mo6 O3 96.0(5) . 2_665 ?
O18 Mo6 O3 90.6(5) . 2_665 ?
O13 Mo6 O3 62.5(4) 2_665 2_665 ?
O1 Mo6 O3 42.1(3) . 2_665 ?
O31 Mo7 O30 102.4(7) . . ?
O31 Mo7 O27 103.3(7) . . ?
O30 Mo7 O27 88.7(5) . . ?
O31 Mo7 O29 100.6(7) . . ?
O30 Mo7 O29 88.1(5) . . ?
O27 Mo7 O29 156.0(6) . . ?
O31 Mo7 O28 101.5(7) . . ?
O30 Mo7 O28 156.0(6) . . ?
O27 Mo7 O28 87.8(5) . . ?
O29 Mo7 O28 85.5(5) . . ?
O31 Mo7 O23 159.6(7) . . ?
O30 Mo7 O23 95.0(5) . . ?
O27 Mo7 O23 66.2(5) . . ?
O29 Mo7 O23 90.4(5) . . ?
O28 Mo7 O23 62.0(5) . . ?
O31 Mo7 O26 161.4(6) . 2_766 ?
O30 Mo7 O26 65.0(5) . 2_766 ?
O27 Mo7 O26 90.5(5) . 2_766 ?
O29 Mo7 O26 66.6(5) . 2_766 ?
O28 Mo7 O26 91.3(5) . 2_766 ?
O23 Mo7 O26 38.7(4) . 2_766 ?
O33 Mo8 O32 103.0(6) . . ?
O33 Mo8 O27 101.8(6) . . ?
O32 Mo8 O27 88.4(6) . . ?
O33 Mo8 O37 102.0(6) . 2_766 ?
O32 Mo8 O37 155.0(7) . 2_766 ?
O27 Mo8 O37 86.2(6) . 2_766 ?
O33 Mo8 O40 103.1(7) . 2_766 ?
O32 Mo8 O40 86.3(6) . 2_766 ?
O27 Mo8 O40 155.1(6) . 2_766 ?
O37 Mo8 O40 88.4(6) 2_766 2_766 ?
O33 Mo8 O24 155.7(5) . 2_766 ?
O32 Mo8 O24 93.9(5) . 2_766 ?
O27 Mo8 O24 96.0(5) . 2_766 ?
O37 Mo8 O24 62.5(5) 2_766 2_766 ?
O40 Mo8 O24 60.2(5) 2_766 2_766 ?
O35 Mo9 O28 102.2(7) . . ?
O35 Mo9 O34 106.0(7) . . ?
O28 Mo9 O34 87.5(6) . . ?
O35 Mo9 O43 101.9(7) . 2_766 ?
O28 Mo9 O43 155.8(6) . 2_766 ?
O34 Mo9 O43 87.3(6) . 2_766 ?
O35 Mo9 O32 100.9(7) . . ?
O28 Mo9 O32 87.6(5) . . ?
O34 Mo9 O32 153.0(6) . . ?
O43 Mo9 O32 86.4(5) 2_766 . ?
O35 Mo9 O23 157.7(6) . . ?
O28 Mo9 O23 61.9(5) . . ?
O34 Mo9 O23 89.6(5) . . ?
O43 Mo9 O23 94.5(5) 2_766 . ?
O32 Mo9 O23 64.8(5) . . ?
O35 Mo9 O25 160.2(6) . 2_766 ?
O28 Mo9 O25 94.5(5) . 2_766 ?
O34 Mo9 O25 64.0(5) . 2_766 ?
O43 Mo9 O25 62.1(5) 2_766 2_766 ?
O32 Mo9 O25 90.0(5) . 2_766 ?
O23 Mo9 O25 41.9(4) . 2_766 ?
O38 Mo10 O36 102.6(7) . . ?
O38 Mo10 O34 103.6(6) . . ?
O36 Mo10 O34 86.1(6) . . ?
O38 Mo10 O37 103.1(7) . . ?
O36 Mo10 O37 88.3(6) . . ?
O34 Mo10 O37 153.3(6) . . ?
O38 Mo10 O42 100.6(6) . 2_766 ?
O36 Mo10 O42 156.8(6) . 2_766 ?
O34 Mo10 O42 87.4(6) . 2_766 ?
O37 Mo10 O42 87.5(6) . 2_766 ?
O38 Mo10 O24 158.6(6) . . ?
O36 Mo10 O24 61.0(5) . . ?
O34 Mo10 O24 89.6(5) . . ?
O37 Mo10 O24 65.0(5) . . ?
O42 Mo10 O24 96.7(5) 2_766 . ?
O41 Mo11 O40 102.8(7) . . ?
O41 Mo11 O29 101.3(6) . . ?
O40 Mo11 O29 155.8(6) . . ?
O41 Mo11 O39 102.4(6) . . ?
O40 Mo11 O39 86.6(6) . . ?
O29 Mo11 O39 87.5(5) . . ?
O41 Mo11 O36 101.4(7) . . ?
O40 Mo11 O36 88.4(6) . . ?
O29 Mo11 O36 87.6(6) . . ?
O39 Mo11 O36 156.2(6) . . ?
O41 Mo11 O24 158.6(6) . . ?
O40 Mo11 O24 64.8(6) . . ?
O29 Mo11 O24 92.3(5) . . ?
O39 Mo11 O24 94.6(5) . . ?
O36 Mo11 O24 62.4(5) . . ?
O44 Mo12 O43 101.1(7) . . ?
O44 Mo12 O39 101.7(7) . . ?
O43 Mo12 O39 88.3(6) . . ?
O44 Mo12 O30 101.2(7) . . ?
O43 Mo12 O30 157.6(6) . . ?
O39 Mo12 O30 87.0(6) . . ?
O44 Mo12 O42 100.1(7) . . ?
O43 Mo12 O42 89.5(6) . . ?
O39 Mo12 O42 158.1(6) . . ?
O30 Mo12 O42 86.8(6) . . ?
O44 Mo12 O25 160.3(7) . . ?
O43 Mo12 O25 65.1(5) . . ?
O39 Mo12 O25 92.2(5) . . ?
O30 Mo12 O25 93.2(5) . . ?
O42 Mo12 O25 67.2(5) . . ?
O44 Mo12 O26 162.1(7) . 2_766 ?
O43 Mo12 O26 92.3(5) . 2_766 ?
O39 Mo12 O26 66.7(5) . 2_766 ?
O30 Mo12 O26 65.8(5) . 2_766 ?
O42 Mo12 O26 91.7(5) . 2_766 ?
O25 Mo12 O26 37.5(4) . 2_766 ?
P1 O1 O3 53.0(4) . 2_665 ?
P1 O1 O4 52.1(4) . 2_665 ?
O3 O1 O4 89.1(6) 2_665 2_665 ?
P1 O1 Mo6 125.8(5) . . ?
O3 O1 Mo6 72.9(4) 2_665 . ?
O4 O1 Mo6 133.6(6) 2_665 . ?
P1 O1 Mo1 124.3(5) . . ?
O3 O1 Mo1 140.1(6) 2_665 . ?
O4 O1 Mo1 72.4(5) 2_665 . ?
Mo6 O1 Mo1 94.5(3) . . ?
P1 O1 Mo5 119.7(5) . . ?
O3 O1 Mo5 126.3(6) 2_665 . ?
O4 O1 Mo5 131.0(6) 2_665 . ?
Mo6 O1 Mo5 92.4(3) . . ?
Mo1 O1 Mo5 91.1(3) . . ?
P1 O2 O4 54.4(6) . 2_665 ?
P1 O2 O3 53.8(5) . 2_665 ?
O4 O2 O3 93.0(9) 2_665 2_665 ?
P1 O2 Mo2 126.8(7) . . ?
O4 O2 Mo2 72.6(6) 2_665 . ?
O3 O2 Mo2 134.0(8) 2_665 . ?
P1 O2 Mo4 123.5(7) . 2_665 ?
O4 O2 Mo4 140.7(8) 2_665 2_665 ?
O3 O2 Mo4 69.8(5) 2_665 2_665 ?
Mo2 O2 Mo4 93.9(4) . 2_665 ?
P1 O2 Mo5 120.0(7) . 2_665 ?
O4 O2 Mo5 125.7(8) 2_665 2_665 ?
O3 O2 Mo5 128.8(8) 2_665 2_665 ?
Mo2 O2 Mo5 92.6(5) . 2_665 ?
Mo4 O2 Mo5 90.8(4) 2_665 2_665 ?
P1 O3 O4 56.4(5) . 2_665 ?
P1 O3 O2 55.9(5) . 2_665 ?
O4 O3 O2 95.4(8) 2_665 2_665 ?
P1 O3 O1 56.0(4) . 2_665 ?
O4 O3 O1 92.4(7) 2_665 2_665 ?
O2 O3 O1 87.5(7) 2_665 2_665 ?
P1 O3 Mo3 126.9(6) . . ?
O4 O3 Mo3 70.6(5) 2_665 . ?
O2 O3 Mo3 139.8(7) 2_665 . ?
O1 O3 Mo3 129.2(6) 2_665 . ?
P1 O3 Mo4 124.6(6) . . ?
O4 O3 Mo4 132.1(7) 2_665 . ?
O2 O3 Mo4 68.8(5) 2_665 . ?
O1 O3 Mo4 129.7(6) 2_665 . ?
Mo3 O3 Mo4 92.4(3) . . ?
P1 O3 Mo6 121.0(6) . 2_665 ?
O4 O3 Mo6 132.6(7) 2_665 2_665 ?
O2 O3 Mo6 122.6(7) 2_665 2_665 ?
O1 O3 Mo6 65.1(4) 2_665 2_665 ?
Mo3 O3 Mo6 91.4(3) . 2_665 ?
Mo4 O3 Mo6 90.6(3) . 2_665 ?
P1 O4 O3 57.4(5) . 2_665 ?
P1 O4 O2 57.4(6) . 2_665 ?
O3 O4 O2 96.7(8) 2_665 2_665 ?
P1 O4 O1 56.0(5) . 2_665 ?
O3 O4 O1 93.4(8) 2_665 2_665 ?
O2 O4 O1 89.0(7) 2_665 2_665 ?
P1 O4 Mo3 127.7(6) . 2_665 ?
O3 O4 Mo3 70.5(5) 2_665 2_665 ?
O2 O4 Mo3 132.1(8) 2_665 2_665 ?
O1 O4 Mo3 136.2(7) 2_665 2_665 ?
P1 O4 Mo2 124.3(6) . 2_665 ?
O3 O4 Mo2 138.6(8) 2_665 2_665 ?
O2 O4 Mo2 67.0(6) 2_665 2_665 ?
O1 O4 Mo2 122.5(6) 2_665 2_665 ?
Mo3 O4 Mo2 92.2(4) 2_665 2_665 ?
Mo2 O5 Mo1 140.4(6) . . ?
Mo1 O6 Mo3 137.6(6) . . ?
Mo1 O7 Mo5 141.4(7) . . ?
Mo6 O8 Mo1 139.6(7) . . ?
Mo3 O10 Mo2 138.4(6) . . ?
Mo4 O12 Mo3 138.6(7) . . ?
Mo3 O13 Mo6 139.4(7) . 2_665 ?
Mo4 O15 Mo5 137.8(6) . . ?
Mo2 O16 Mo4 139.9(7) 2_665 . ?
Mo5 O18 Mo6 139.8(8) . . ?
Mo5 O19 Mo2 140.9(7) . 2_665 ?
Mo6 O21 Mo4 140.3(6) . 2_665 ?
P2 O23 O26 52.5(6) . 2_766 ?
P2 O23 O25 53.4(5) . 2_766 ?
O26 O23 O25 92.4(9) 2_766 2_766 ?
P2 O23 Mo7 127.5(6) . . ?
O26 O23 Mo7 75.0(6) 2_766 . ?
O25 O23 Mo7 141.8(8) 2_766 . ?
P2 O23 Mo9 124.7(6) . . ?
O26 O23 Mo9 140.3(8) 2_766 . ?
O25 O23 Mo9 71.3(5) 2_766 . ?
Mo7 O23 Mo9 95.4(4) . . ?
P2 O24 O26 49.7(5) . 2_766 ?
P2 O24 Mo11 127.3(6) . . ?
O26 O24 Mo11 77.6(6) 2_766 . ?
P2 O24 Mo10 123.1(6) . . ?
O26 O24 Mo10 139.3(8) 2_766 . ?
Mo11 O24 Mo10 96.7(4) . . ?
P2 O24 Mo8 116.2(6) . 2_766 ?
O26 O24 Mo8 129.1(7) 2_766 2_766 ?
Mo11 O24 Mo8 93.5(4) . 2_766 ?
Mo10 O24 Mo8 91.2(4) . 2_766 ?
P2 O25 O26 54.5(5) . 2_766 ?
P2 O25 O23 55.9(5) . 2_766 ?
O26 O25 O23 95.5(8) 2_766 2_766 ?
P2 O25 Mo12 129.3(7) . . ?
O26 O25 Mo12 74.8(6) 2_766 . ?
O23 O25 Mo12 137.9(8) 2_766 . ?
P2 O25 Mo9 122.7(7) . 2_766 ?
O26 O25 Mo9 137.1(8) 2_766 2_766 ?
O23 O25 Mo9 66.8(5) 2_766 2_766 ?
Mo12 O25 Mo9 92.4(4) . 2_766 ?
P2 O26 O25 60.3(6) . 2_766 ?
P2 O26 O23 60.8(6) . 2_766 ?
O25 O26 O23 102.2(9) 2_766 2_766 ?
P2 O26 O24 60.9(6) . 2_766 ?
O25 O26 O24 99.0(9) 2_766 2_766 ?
O23 O26 O24 92.6(8) 2_766 2_766 ?
P2 O26 Mo12 128.0(7) . 2_766 ?
O25 O26 Mo12 67.7(6) 2_766 2_766 ?
O23 O26 Mo12 136.4(8) 2_766 2_766 ?
O24 O26 Mo12 130.3(8) 2_766 2_766 ?
P2 O26 Mo7 127.0(7) . 2_766 ?
O25 O26 Mo7 133.8(8) 2_766 2_766 ?
O23 O26 Mo7 66.3(6) 2_766 2_766 ?
O24 O26 Mo7 125.0(7) 2_766 2_766 ?
Mo12 O26 Mo7 90.0(4) 2_766 2_766 ?
Mo8 O27 Mo7 139.5(7) . . ?
Mo9 O28 Mo7 139.5(8) . . ?
Mo11 O29 Mo7 138.2(7) . . ?
Mo12 O30 Mo7 138.5(7) . . ?
Mo8 O32 Mo9 141.2(8) . . ?
Mo10 O34 Mo9 142.7(7) . . ?
Mo10 O36 Mo11 139.0(8) . . ?
Mo8 O37 Mo10 140.9(8) 2_766 . ?
Mo12 O39 Mo11 139.7(7) . . ?
Mo11 O40 Mo8 140.7(9) . 2_766 ?
Mo12 O42 Mo10 137.2(7) . 2_766 ?
Mo12 O43 Mo9 139.3(8) . 2_766 ?
P3 O45 La1 156.6(9) . . ?
P4 O46 La1 153.7(8) . . ?
P5 O47 La1 152.9(8) . . ?
P6 O48 La1 157.6(7) . . ?
P7 O49 La1 154.2(8) . . ?
P8 O50 La1 154.2(7) . . ?
P9 O51 La1 155.6(8) . . ?
P10 O52 La1 152.9(8) . . ?
C3 O53 P3 120.5(17) . . ?
C5 O54 P3 119.9(16) . . ?
C7 O55 P4 120.6(12) . . ?
C9 O56 P4 124.0(12) . . ?
C13 O57 P5 120.3(11) . . ?
C15 O58 P5 114.9(14) . . ?
C17 O59 P6 126.4(13) . . ?
C19 O60 P6 121.8(11) . . ?
C23 O61 P7 117.8(14) . . ?
C25 O62 P7 119.6(16) . . ?
C27 O63 P8 114.3(13) . . ?
C29 O64 P8 124.4(13) . . ?
C33 O65 P9 118.3(13) . . ?
C35 O66 P9 119.4(15) . . ?
C37 O67 P10 122.0(18) . . ?
C39 O68 P10 119.8(13) . . ?
O4 P1 O4 180.0(4) 2_665 . ?
O4 P1 O3 113.7(6) 2_665 2_665 ?
O4 P1 O3 66.3(6) . 2_665 ?
O4 P1 O3 66.3(6) 2_665 . ?
O4 P1 O3 113.7(6) . . ?
O3 P1 O3 180.0(6) 2_665 . ?
O4 P1 O2 111.8(7) 2_665 2_665 ?
O4 P1 O2 68.2(7) . 2_665 ?
O3 P1 O2 109.7(6) 2_665 2_665 ?
O3 P1 O2 70.3(6) . 2_665 ?
O4 P1 O2 68.2(7) 2_665 . ?
O4 P1 O2 111.8(7) . . ?
O3 P1 O2 70.3(6) 2_665 . ?
O3 P1 O2 109.7(6) . . ?
O2 P1 O2 180.0(11) 2_665 . ?
O4 P1 O1 71.9(6) 2_665 . ?
O4 P1 O1 108.1(6) . . ?
O3 P1 O1 71.0(5) 2_665 . ?
O3 P1 O1 109.0(5) . . ?
O2 P1 O1 76.0(6) 2_665 . ?
O2 P1 O1 104.0(6) . . ?
O4 P1 O1 108.1(6) 2_665 2_665 ?
O4 P1 O1 71.9(6) . 2_665 ?
O3 P1 O1 109.0(5) 2_665 2_665 ?
O3 P1 O1 71.0(5) . 2_665 ?
O2 P1 O1 104.0(6) 2_665 2_665 ?
O2 P1 O1 76.0(6) . 2_665 ?
O1 P1 O1 180.0(7) . 2_665 ?
O26 P2 O26 180.0(6) . 2_766 ?
O26 P2 O25 114.9(6) . . ?
O26 P2 O25 65.1(6) 2_766 . ?
O26 P2 O25 65.1(6) . 2_766 ?
O26 P2 O25 114.9(6) 2_766 2_766 ?
O25 P2 O25 180.000(4) . 2_766 ?
O26 P2 O23 66.7(7) . 2_766 ?
O26 P2 O23 113.3(7) 2_766 2_766 ?
O25 P2 O23 70.7(6) . 2_766 ?
O25 P2 O23 109.3(6) 2_766 2_766 ?
O26 P2 O23 113.3(7) . . ?
O26 P2 O23 66.7(7) 2_766 . ?
O25 P2 O23 109.3(6) . . ?
O25 P2 O23 70.7(6) 2_766 . ?
O23 P2 O23 180.000(2) 2_766 . ?
O26 P2 O24 110.6(6) . . ?
O26 P2 O24 69.4(6) 2_766 . ?
O25 P2 O24 107.3(6) . . ?
O25 P2 O24 72.7(6) 2_766 . ?
O23 P2 O24 79.6(7) 2_766 . ?
O23 P2 O24 100.4(7) . . ?
O26 P2 O24 69.4(6) . 2_766 ?
O26 P2 O24 110.6(6) 2_766 2_766 ?
O25 P2 O24 72.7(6) . 2_766 ?
O25 P2 O24 107.3(6) 2_766 2_766 ?
O23 P2 O24 100.4(7) 2_766 2_766 ?
O23 P2 O24 79.6(7) . 2_766 ?
O24 P2 O24 180.0(7) . 2_766 ?
O45 P3 O54 116.8(11) . . ?
O45 P3 O53 106.8(10) . . ?
O54 P3 O53 105.8(11) . . ?
O45 P3 C1 115.1(10) . . ?
O54 P3 C1 111.2(11) . . ?
O53 P3 C1 98.8(10) . . ?
O46 P4 O55 116.0(8) . . ?
O46 P4 O56 107.5(7) . . ?
O55 P4 O56 109.4(8) . . ?
O46 P4 C2 115.0(8) . . ?
O55 P4 C2 105.2(9) . . ?
O56 P4 C2 103.0(9) . . ?
O47 P5 O57 109.6(7) . . ?
O47 P5 O58 113.0(8) . . ?
O57 P5 O58 107.9(7) . . ?
O47 P5 C11 116.2(8) . . ?
O57 P5 C11 107.0(7) . . ?
O58 P5 C11 102.5(9) . . ?
O48 P6 O59 115.0(7) . . ?
O48 P6 O60 113.7(8) . . ?
O59 P6 O60 105.8(8) . . ?
O48 P6 C12 115.4(8) . . ?
O59 P6 C12 104.0(9) . . ?
O60 P6 C12 101.5(7) . . ?
O62 P7 O49 120.0(10) . . ?
O62 P7 O61 108.9(9) . . ?
O49 P7 O61 103.2(8) . . ?
O62 P7 C21 106.6(10) . . ?
O49 P7 C21 117.0(8) . . ?
O61 P7 C21 98.7(9) . . ?
O50 P8 O63 114.0(8) . . ?
O50 P8 O64 107.8(7) . . ?
O63 P8 O64 108.2(8) . . ?
O50 P8 C22 115.0(8) . . ?
O63 P8 C22 106.0(9) . . ?
O64 P8 C22 105.2(8) . . ?
O51 P9 O66 116.3(9) . . ?
O51 P9 O65 108.8(8) . . ?
O66 P9 O65 110.0(8) . . ?
O51 P9 C31 113.9(9) . . ?
O66 P9 C31 101.4(10) . . ?
O65 P9 C31 105.9(9) . . ?
O52 P10 O67 116.3(10) . . ?
O52 P10 O68 105.2(9) . . ?
O67 P10 O68 107.6(9) . . ?
O52 P10 C32 117.6(9) . . ?
O67 P10 C32 105.1(11) . . ?
O68 P10 C32 104.1(10) . . ?
C2 C1 P3 107.1(16) . . ?
C2 C1 H1A 110.3 . . ?
P3 C1 H1A 110.3 . . ?
C2 C1 H1B 110.3 . . ?
P3 C1 H1B 110.3 . . ?
H1A C1 H1B 108.5 . . ?
C1 C2 P4 117.6(16) . . ?
C1 C2 H2A 107.9 . . ?
P4 C2 H2A 107.9 . . ?
C1 C2 H2B 107.9 . . ?
P4 C2 H2B 107.9 . . ?
H2A C2 H2B 107.2 . . ?
O53 C3 C4 103(2) . . ?
O53 C3 H3A 111.2 . . ?
C4 C3 H3A 111.2 . . ?
O53 C3 H3B 111.2 . . ?
C4 C3 H3B 111.2 . . ?
H3A C3 H3B 109.1 . . ?
C3 C4 H4A 109.5 . . ?
C3 C4 H4B 109.5 . . ?
H4A C4 H4B 109.5 . . ?
C3 C4 H4C 109.5 . . ?
H4A C4 H4C 109.5 . . ?
H4B C4 H4C 109.5 . . ?
O54 C5 C6 118(2) . . ?
O54 C5 H5A 107.8 . . ?
C6 C5 H5A 107.8 . . ?
O54 C5 H5B 107.8 . . ?
C6 C5 H5B 107.8 . . ?
H5A C5 H5B 107.1 . . ?
C5 C6 H6A 109.5 . . ?
C5 C6 H6B 109.5 . . ?
H6A C6 H6B 109.5 . . ?
C5 C6 H6C 109.5 . . ?
H6A C6 H6C 109.5 . . ?
H6B C6 H6C 109.5 . . ?
O55 C7 C8 113.2(17) . . ?
O55 C7 H7A 108.9 . . ?
C8 C7 H7A 108.9 . . ?
O55 C7 H7B 108.9 . . ?
C8 C7 H7B 108.9 . . ?
H7A C7 H7B 107.7 . . ?
C7 C8 H8A 109.5 . . ?
C7 C8 H8B 109.5 . . ?
H8A C8 H8B 109.5 . . ?
C7 C8 H8C 109.5 . . ?
H8A C8 H8C 109.5 . . ?
H8B C8 H8C 109.5 . . ?
O56 C9 C10 109.6(15) . . ?
O56 C9 H9A 109.7 . . ?
C10 C9 H9A 109.7 . . ?
O56 C9 H9B 109.7 . . ?
C10 C9 H9B 109.7 . . ?
H9A C9 H9B 108.2 . . ?
C9 C10 H10A 109.5 . . ?
C9 C10 H10B 109.5 . . ?
H10A C10 H10B 109.5 . . ?
C9 C10 H10C 109.5 . . ?
H10A C10 H10C 109.5 . . ?
H10B C10 H10C 109.5 . . ?
C12 C11 P5 112.7(13) . . ?
C12 C11 H11A 109.1 . . ?
P5 C11 H11A 109.1 . . ?
C12 C11 H11B 109.1 . . ?
P5 C11 H11B 109.1 . . ?
H11A C11 H11B 107.8 . . ?
C11 C12 P6 113.6(12) . . ?
C11 C12 H12A 108.8 . . ?
P6 C12 H12A 108.8 . . ?
C11 C12 H12B 108.8 . . ?
P6 C12 H12B 108.8 . . ?
H12A C12 H12B 107.7 . . ?
O57 C13 C14 106.3(14) . . ?
O57 C13 H13A 110.5 . . ?
C14 C13 H13A 110.5 . . ?
O57 C13 H13B 110.5 . . ?
C14 C13 H13B 110.5 . . ?
H13A C13 H13B 108.7 . . ?
C13 C14 H14A 109.5 . . ?
C13 C14 H14B 109.5 . . ?
H14A C14 H14B 109.5 . . ?
C13 C14 H14C 109.5 . . ?
H14A C14 H14C 109.5 . . ?
H14B C14 H14C 109.5 . . ?
O58 C15 C16 109.7(19) . . ?
O58 C15 H15A 109.7 . . ?
C16 C15 H15A 109.7 . . ?
O58 C15 H15B 109.7 . . ?
C16 C15 H15B 109.7 . . ?
H15A C15 H15B 108.2 . . ?
C15 C16 H16A 109.5 . . ?
C15 C16 H16B 109.5 . . ?
H16A C16 H16B 109.5 . . ?
C15 C16 H16C 109.5 . . ?
H16A C16 H16C 109.5 . . ?
H16B C16 H16C 109.5 . . ?
O59 C17 C18 105.1(14) . . ?
O59 C17 H17A 110.7 . . ?
C18 C17 H17A 110.7 . . ?
O59 C17 H17B 110.7 . . ?
C18 C17 H17B 110.7 . . ?
H17A C17 H17B 108.8 . . ?
C17 C18 H18A 109.5 . . ?
C17 C18 H18B 109.5 . . ?
H18A C18 H18B 109.5 . . ?
C17 C18 H18C 109.5 . . ?
H18A C18 H18C 109.5 . . ?
H18B C18 H18C 109.5 . . ?
O60 C19 C20 105.0(14) . . ?
O60 C19 H19A 110.7 . . ?
C20 C19 H19A 110.7 . . ?
O60 C19 H19B 110.7 . . ?
C20 C19 H19B 110.7 . . ?
H19A C19 H19B 108.8 . . ?
C19 C20 H20A 109.5 . . ?
C19 C20 H20B 109.5 . . ?
H20A C20 H20B 109.5 . . ?
C19 C20 H20C 109.5 . . ?
H20A C20 H20C 109.5 . . ?
H20B C20 H20C 109.5 . . ?
C22 C21 P7 107.1(15) . . ?
C22 C21 H21A 110.3 . . ?
P7 C21 H21A 110.3 . . ?
C22 C21 H21B 110.3 . . ?
P7 C21 H21B 110.3 . . ?
H21A C21 H21B 108.6 . . ?
C21 C22 P8 115.5(14) . . ?
C21 C22 H22A 108.4 . . ?
P8 C22 H22A 108.4 . . ?
C21 C22 H22B 108.4 . . ?
P8 C22 H22B 108.4 . . ?
H22A C22 H22B 107.5 . . ?
O61 C23 C24 99.5(17) . . ?
O61 C23 H23A 111.9 . . ?
C24 C23 H23A 111.9 . . ?
O61 C23 H23B 111.9 . . ?
C24 C23 H23B 111.9 . . ?
H23A C23 H23B 109.6 . . ?
C23 C24 H24A 109.5 . . ?
C23 C24 H24B 109.5 . . ?
H24A C24 H24B 109.5 . . ?
C23 C24 H24C 109.5 . . ?
H24A C24 H24C 109.5 . . ?
H24B C24 H24C 109.5 . . ?
O62 C25 C26 116(2) . . ?
O62 C25 H25A 108.2 . . ?
C26 C25 H25A 108.2 . . ?
O62 C25 H25B 108.2 . . ?
C26 C25 H25B 108.2 . . ?
H25A C25 H25B 107.4 . . ?
C25 C26 H26A 109.5 . . ?
C25 C26 H26B 109.5 . . ?
H26A C26 H26B 109.5 . . ?
C25 C26 H26C 109.5 . . ?
H26A C26 H26C 109.5 . . ?
H26B C26 H26C 109.5 . . ?
O63 C27 C28 108.1(18) . . ?
O63 C27 H27A 110.1 . . ?
C28 C27 H27A 110.1 . . ?
O63 C27 H27B 110.1 . . ?
C28 C27 H27B 110.1 . . ?
H27A C27 H27B 108.4 . . ?
C27 C28 H28A 109.5 . . ?
C27 C28 H28B 109.5 . . ?
H28A C28 H28B 109.5 . . ?
C27 C28 H28C 109.5 . . ?
H28A C28 H28C 109.5 . . ?
H28B C28 H28C 109.5 . . ?
O64 C29 C30 107.6(15) . . ?
O64 C29 H29A 110.2 . . ?
C30 C29 H29A 110.2 . . ?
O64 C29 H29B 110.2 . . ?
C30 C29 H29B 110.2 . . ?
H29A C29 H29B 108.5 . . ?
C29 C30 H30A 109.5 . . ?
C29 C30 H30B 109.5 . . ?
H30A C30 H30B 109.5 . . ?
C29 C30 H30C 109.5 . . ?
H30A C30 H30C 109.5 . . ?
H30B C30 H30C 109.5 . . ?
C32 C31 P9 112.9(15) . . ?
C32 C31 H31A 109.0 . . ?
P9 C31 H31A 109.0 . . ?
C32 C31 H31B 109.0 . . ?
P9 C31 H31B 109.0 . . ?
H31A C31 H31B 107.8 . . ?
C31 C32 P10 115.1(16) . . ?
C31 C32 H32A 108.5 . . ?
P10 C32 H32A 108.5 . . ?
C31 C32 H32B 108.5 . . ?
P10 C32 H32B 108.5 . . ?
H32A C32 H32B 107.5 . . ?
O65 C33 C34 103.5(17) . . ?
O65 C33 H33A 111.1 . . ?
C34 C33 H33A 111.1 . . ?
O65 C33 H33B 111.1 . . ?
C34 C33 H33B 111.1 . . ?
H33A C33 H33B 109.0 . . ?
C33 C34 H34A 109.5 . . ?
C33 C34 H34B 109.5 . . ?
H34A C34 H34B 109.5 . . ?
C33 C34 H34C 109.5 . . ?
H34A C34 H34C 109.5 . . ?
H34B C34 H34C 109.5 . . ?
O66 C35 C36 110.4(19) . . ?
O66 C35 H35A 109.6 . . ?
C36 C35 H35A 109.6 . . ?
O66 C35 H35B 109.6 . . ?
C36 C35 H35B 109.6 . . ?
H35A C35 H35B 108.1 . . ?
C35 C36 H36A 109.5 . . ?
C35 C36 H36B 109.5 . . ?
H36A C36 H36B 109.5 . . ?
C35 C36 H36C 109.5 . . ?
H36A C36 H36C 109.5 . . ?
H36B C36 H36C 109.5 . . ?
O67 C37 C38 102(2) . . ?
O67 C37 H37A 111.3 . . ?
C38 C37 H37A 111.3 . . ?
O67 C37 H37B 111.3 . . ?
C38 C37 H37B 111.3 . . ?
H37A C37 H37B 109.2 . . ?
C37 C38 H38A 109.5 . . ?
C37 C38 H38B 109.5 . . ?
H38A C38 H38B 109.5 . . ?
C37 C38 H38C 109.5 . . ?
H38A C38 H38C 109.5 . . ?
H38B C38 H38C 109.5 . . ?
O68 C39 C40 105.2(17) . . ?
O68 C39 H39A 110.7 . . ?
C40 C39 H39A 110.7 . . ?
O68 C39 H39B 110.7 . . ?
C40 C39 H39B 110.7 . . ?
H39A C39 H39B 108.8 . . ?
C39 C40 H40A 109.5 . . ?
C39 C40 H40B 109.5 . . ?
H40A C40 H40B 109.5 . . ?
C39 C40 H40C 109.5 . . ?
H40A C40 H40C 109.5 . . ?
H40B C40 H40C 109.5 . . ?
N1 C41 C42 171(4) . . ?
C41 C42 H42A 109.5 . . ?
C41 C42 H42B 109.5 . . ?
H42A C42 H42B 109.5 . . ?
C41 C42 H42C 109.5 . . ?
H42A C42 H42C 109.5 . . ?
H42B C42 H42C 109.5 . . ?
N2 C43 C44 176(4) . . ?
C43 C44 H44A 109.5 . . ?
C43 C44 H44B 109.5 . . ?
H44A C44 H44B 109.5 . . ?
C43 C44 H44C 109.5 . . ?
H44A C44 H44C 109.5 . . ?
H44B C44 H44C 109.5 . . ?

loop_
_geom_bond_atom_site_label_1
_geom_bond_atom_site_label_2
_geom_bond_distance
_geom_bond_site_symmetry_2
_geom_bond_publ_flag
La1 O51 2.427(12) . ?
La1 O49 2.436(11) . ?
La1 O50 2.453(11) . ?
La1 O45 2.460(13) . ?
La1 O46 2.463(11) . ?
La1 O47 2.470(10) . ?
La1 O52 2.492(11) . ?
La1 O48 2.498(13) . ?
Mo1 O9 1.636(11) . ?
Mo1 O7 1.818(12) . ?
Mo1 O6 1.822(11) . ?
Mo1 O5 1.945(11) . ?
Mo1 O8 1.945(11) . ?
Mo1 O1 2.426(10) . ?
Mo2 O11 1.607(13) . ?
Mo2 O16 1.783(11) 2_665 ?
Mo2 O5 1.812(11) . ?
Mo2 O10 1.944(10) . ?
Mo2 O19 1.949(10) 2_665 ?
Mo2 O2 2.377(13) . ?
Mo2 O4 2.464(12) 2_665 ?
Mo3 O14 1.644(11) . ?
Mo3 O13 1.808(10) . ?
Mo3 O10 1.822(11) . ?
Mo3 O12 1.930(12) . ?
Mo3 O6 1.955(10) . ?
Mo3 O3 2.421(10) . ?
Mo3 O4 2.424(11) 2_665 ?
Mo4 O17 1.626(10) . ?
Mo4 O15 1.827(10) . ?
Mo4 O12 1.834(12) . ?
Mo4 O21 1.944(11) 2_665 ?
Mo4 O16 1.965(12) . ?
Mo4 O2 2.444(13) 2_665 ?
Mo4 O3 2.459(10) . ?
Mo5 O20 1.659(10) . ?
Mo5 O19 1.797(11) . ?
Mo5 O18 1.801(11) . ?
Mo5 O7 1.901(12) . ?
Mo5 O15 1.948(10) . ?
Mo5 O1 2.492(10) . ?
Mo5 O2 2.503(14) 2_665 ?
Mo6 O22 1.609(10) . ?
Mo6 O21 1.809(11) . ?
Mo6 O8 1.813(12) . ?
Mo6 O18 1.942(12) . ?
Mo6 O13 1.953(11) 2_665 ?
Mo6 O1 2.378(9) . ?
Mo6 O3 2.506(10) 2_665 ?
Mo7 O31 1.656(13) . ?
Mo7 O30 1.876(13) . ?
Mo7 O27 1.890(13) . ?
Mo7 O29 1.911(12) . ?
Mo7 O28 1.918(12) . ?
Mo7 O23 2.363(12) . ?
Mo7 O26 2.494(13) 2_766 ?
Mo8 O33 1.674(11) . ?
Mo8 O32 1.818(12) . ?
Mo8 O27 1.851(13) . ?
Mo8 O37 1.853(13) 2_766 ?
Mo8 O40 1.866(14) 2_766 ?
Mo8 O24 2.510(13) 2_766 ?
Mo9 O35 1.625(12) . ?
Mo9 O28 1.843(13) . ?
Mo9 O34 1.876(13) . ?
Mo9 O43 1.879(14) 2_766 ?
Mo9 O32 1.917(12) . ?
Mo9 O23 2.407(11) . ?
Mo9 O25 2.480(13) 2_766 ?
Mo10 O38 1.639(12) . ?
Mo10 O36 1.849(13) . ?
Mo10 O34 1.857(13) . ?
Mo10 O37 1.867(14) . ?
Mo10 O42 1.897(15) 2_766 ?
Mo10 O24 2.395(11) . ?
Mo11 O41 1.645(12) . ?
Mo11 O40 1.862(14) . ?
Mo11 O29 1.863(13) . ?
Mo11 O39 1.885(12) . ?
Mo11 O36 1.899(12) . ?
Mo11 O24 2.304(12) . ?
Mo12 O44 1.599(13) . ?
Mo12 O43 1.850(14) . ?
Mo12 O39 1.860(12) . ?
Mo12 O30 1.872(13) . ?
Mo12 O42 1.876(13) . ?
Mo12 O25 2.360(11) . ?
Mo12 O26 2.462(11) 2_766 ?
N1 C41 1.152(9) . ?
N2 C43 1.157(9) . ?
O1 P1 1.540(9) . ?
O1 O3 1.757(13) 2_665 ?
O1 O4 1.767(15) 2_665 ?
O2 P1 1.521(13) . ?
O2 O4 1.676(16) 2_665 ?
O2 O3 1.730(16) 2_665 ?
O2 Mo4 2.444(13) 2_665 ?
O2 Mo5 2.503(14) 2_665 ?
O3 P1 1.484(9) . ?
O3 O4 1.614(14) 2_665 ?
O3 O2 1.730(16) 2_665 ?
O3 O1 1.757(13) 2_665 ?
O3 Mo6 2.506(10) 2_665 ?
O4 P1 1.468(10) . ?
O4 O3 1.614(14) 2_665 ?
O4 O2 1.676(16) 2_665 ?
O4 O1 1.767(15) 2_665 ?
O4 Mo3 2.424(11) 2_665 ?
O4 Mo2 2.464(12) 2_665 ?
O13 Mo6 1.953(11) 2_665 ?
O16 Mo2 1.783(11) 2_665 ?
O19 Mo2 1.949(10) 2_665 ?
O21 Mo4 1.944(11) 2_665 ?
O23 P2 1.535(12) . ?
O23 O26 1.616(16) 2_766 ?
O23 O25 1.749(15) 2_766 ?
O24 P2 1.598(11) . ?
O24 O26 1.712(16) 2_766 ?
O24 Mo8 2.510(13) 2_766 ?
O25 P2 1.489(10) . ?
O25 O26 1.554(15) 2_766 ?
O25 O23 1.749(15) 2_766 ?
O25 Mo9 2.480(12) 2_766 ?
O26 P2 1.395(11) . ?
O26 O25 1.554(15) 2_766 ?
O26 O23 1.616(16) 2_766 ?
O26 O24 1.712(16) 2_766 ?
O26 Mo12 2.462(11) 2_766 ?
O26 Mo7 2.494(13) 2_766 ?
O37 Mo8 1.853(13) 2_766 ?
O40 Mo8 1.866(14) 2_766 ?
O42 Mo10 1.897(14) 2_766 ?
O43 Mo9 1.879(14) 2_766 ?
O45 P3 1.410(12) . ?
O46 P4 1.457(11) . ?
O47 P5 1.429(11) . ?
O48 P6 1.431(12) . ?
O49 P7 1.437(11) . ?
O50 P8 1.436(11) . ?
O51 P9 1.452(12) . ?
O52 P10 1.403(12) . ?
O53 C3 1.422(10) . ?
O53 P3 1.570(19) . ?
O54 C5 1.415(10) . ?
O54 P3 1.430(19) . ?
O55 C7 1.422(10) . ?
O55 P4 1.503(13) . ?
O56 C9 1.443(9) . ?
O56 P4 1.514(13) . ?
O57 C13 1.432(9) . ?
O57 P5 1.552(11) . ?
O58 C15 1.432(10) . ?
O58 P5 1.558(14) . ?
O59 C17 1.425(9) . ?
O59 P6 1.533(14) . ?
O60 C19 1.420(9) . ?
O60 P6 1.542(12) . ?
O61 C23 1.427(10) . ?
O61 P7 1.641(16) . ?
O62 C25 1.421(10) . ?
O62 P7 1.430(16) . ?
O63 C27 1.433(9) . ?
O63 P8 1.523(15) . ?
O64 C29 1.434(9) . ?
O64 P8 1.541(13) . ?
O65 C33 1.426(9) . ?
O65 P9 1.558(13) . ?
O66 C35 1.425(10) . ?
O66 P9 1.511(16) . ?
O67 C37 1.429(10) . ?
O67 P10 1.464(16) . ?
O68 C39 1.423(10) . ?
O68 P10 1.601(15) . ?
P1 O4 1.468(10) 2_665 ?
P1 O3 1.484(9) 2_665 ?
P1 O2 1.521(13) 2_665 ?
P1 O1 1.540(9) 2_665 ?
P2 O26 1.395(11) 2_766 ?
P2 O25 1.489(10) 2_766 ?
P2 O23 1.535(12) 2_766 ?
P2 O24 1.598(11) 2_766 ?
P3 C1 1.79(2) . ?
P4 C2 1.77(2) . ?
P5 C11 1.777(19) . ?
P6 C12 1.771(16) . ?
P7 C21 1.80(2) . ?
P8 C22 1.80(2) . ?
P9 C31 1.778(19) . ?
P10 C32 1.73(2) . ?
C1 C2 1.516(10) . ?
C1 H1A 0.9700 . ?
C1 H1B 0.9700 . ?
C2 H2A 0.9700 . ?
C2 H2B 0.9700 . ?
C3 C4 1.515(10) . ?
C3 H3A 0.9700 . ?
C3 H3B 0.9700 . ?
C4 H4A 0.9600 . ?
C4 H4B 0.9600 . ?
C4 H4C 0.9600 . ?
C5 C6 1.522(10) . ?
C5 H5A 0.9700 . ?
C5 H5B 0.9700 . ?
C6 H6A 0.9600 . ?
C6 H6B 0.9600 . ?
C6 H6C 0.9600 . ?
C7 C8 1.518(10) . ?
C7 H7A 0.9700 . ?
C7 H7B 0.9700 . ?
C8 H8A 0.9600 . ?
C8 H8B 0.9600 . ?
C8 H8C 0.9600 . ?
C9 C10 1.514(10) . ?
C9 H9A 0.9700 . ?
C9 H9B 0.9700 . ?
C10 H10A 0.9600 . ?
C10 H10B 0.9600 . ?
C10 H10C 0.9600 . ?
C11 C12 1.529(9) . ?
C11 H11A 0.9700 . ?
C11 H11B 0.9700 . ?
C12 H12A 0.9700 . ?
C12 H12B 0.9700 . ?
C13 C14 1.523(10) . ?
C13 H13A 0.9700 . ?
C13 H13B 0.9700 . ?
C14 H14A 0.9600 . ?
C14 H14B 0.9600 . ?
C14 H14C 0.9600 . ?
C15 C16 1.530(10) . ?
C15 H15A 0.9700 . ?
C15 H15B 0.9700 . ?
C16 H16A 0.9600 . ?
C16 H16B 0.9600 . ?
C16 H16C 0.9600 . ?
C17 C18 1.522(10) . ?
C17 H17A 0.9700 . ?
C17 H17B 0.9700 . ?
C18 H18A 0.9600 . ?
C18 H18B 0.9600 . ?
C18 H18C 0.9600 . ?
C19 C20 1.521(10) . ?
C19 H19A 0.9700 . ?
C19 H19B 0.9700 . ?
C20 H20A 0.9600 . ?
C20 H20B 0.9600 . ?
C20 H20C 0.9600 . ?
C21 C22 1.515(10) . ?
C21 H21A 0.9700 . ?
C21 H21B 0.9700 . ?
C22 H22A 0.9700 . ?
C22 H22B 0.9700 . ?
C23 C24 1.519(10) . ?
C23 H23A 0.9700 . ?
C23 H23B 0.9700 . ?
C24 H24A 0.9600 . ?
C24 H24B 0.9600 . ?
C24 H24C 0.9600 . ?
C25 C26 1.525(10) . ?
C25 H25A 0.9700 . ?
C25 H25B 0.9700 . ?
C26 H26A 0.9600 . ?
C26 H26B 0.9600 . ?
C26 H26C 0.9600 . ?
C27 C28 1.518(10) . ?
C27 H27A 0.9700 . ?
C27 H27B 0.9700 . ?
C28 H28A 0.9600 . ?
C28 H28B 0.9600 . ?
C28 H28C 0.9600 . ?
C29 C30 1.515(10) . ?
C29 H29A 0.9700 . ?
C29 H29B 0.9700 . ?
C30 H30A 0.9600 . ?
C30 H30B 0.9600 . ?
C30 H30C 0.9600 . ?
C31 C32 1.520(10) . ?
C31 H31A 0.9700 . ?
C31 H31B 0.9700 . ?
C32 H32A 0.9700 . ?
C32 H32B 0.9700 . ?
C33 C34 1.514(10) . ?
C33 H33A 0.9700 . ?
C33 H33B 0.9700 . ?
C34 H34A 0.9600 . ?
C34 H34B 0.9600 . ?
C34 H34C 0.9600 . ?
C35 C36 1.514(10) . ?
C35 H35A 0.9700 . ?
C35 H35B 0.9700 . ?
C36 H36A 0.9600 . ?
C36 H36B 0.9600 . ?
C36 H36C 0.9600 . ?
C37 C38 1.513(10) . ?
C37 H37A 0.9700 . ?
C37 H37B 0.9700 . ?
C38 H38A 0.9600 . ?
C38 H38B 0.9600 . ?
C38 H38C 0.9600 . ?
C39 C40 1.513(10) . ?
C39 H39A 0.9700 . ?
C39 H39B 0.9700 . ?
C40 H40A 0.9600 . ?
C40 H40B 0.9600 . ?
C40 H40C 0.9600 . ?
C41 C42 1.490(9) . ?
C42 H42A 0.9600 . ?
C42 H42B 0.9600 . ?
C42 H42C 0.9600 . ?
C43 C44 1.491(9) . ?
C44 H44A 0.9600 . ?
C44 H44B 0.9600 . ?
C44 H44C 0.9600 . ?

loop_
_geom_torsion_atom_site_label_1
_geom_torsion_atom_site_label_2
_geom_torsion_atom_site_label_3
_geom_torsion_atom_site_label_4
_geom_torsion
_geom_torsion_site_symmetry_1
_geom_torsion_site_symmetry_2
_geom_torsion_site_symmetry_3
_geom_torsion_site_symmetry_4
_geom_torsion_publ_flag
O22 Mo6 O1 P1 -174.9(12) . . . . ?
O21 Mo6 O1 P1 40.1(7) . . . . ?
O8 Mo6 O1 P1 133.6(8) . . . . ?
O18 Mo6 O1 P1 -126.1(8) . . . . ?
O13 Mo6 O1 P1 -46.1(7) 2_665 . . . ?
O3 Mo6 O1 P1 -2.5(5) 2_665 . . . ?
O22 Mo6 O1 O3 -172.4(13) . . . 2_665 ?
O21 Mo6 O1 O3 42.6(6) . . . 2_665 ?
O8 Mo6 O1 O3 136.1(7) . . . 2_665 ?
O18 Mo6 O1 O3 -123.6(6) . . . 2_665 ?
O13 Mo6 O1 O3 -43.6(6) 2_665 . . 2_665 ?
O22 Mo6 O1 O4 116.1(15) . . . 2_665 ?
O21 Mo6 O1 O4 -28.9(9) . . . 2_665 ?
O8 Mo6 O1 O4 64.6(9) . . . 2_665 ?
O18 Mo6 O1 O4 164.9(10) . . . 2_665 ?
O13 Mo6 O1 O4 -115.1(8) 2_665 . . 2_665 ?
O3 Mo6 O1 O4 -71.5(8) 2_665 . . 2_665 ?
O22 Mo6 O1 Mo1 46.2(15) . . . . ?
O21 Mo6 O1 Mo1 -98.8(4) . . . . ?
O8 Mo6 O1 Mo1 -5.3(5) . . . . ?
O18 Mo6 O1 Mo1 95.0(5) . . . . ?
O13 Mo6 O1 Mo1 175.0(4) 2_665 . . . ?
O3 Mo6 O1 Mo1 -141.4(6) 2_665 . . . ?
O22 Mo6 O1 Mo5 -45.0(15) . . . . ?
O21 Mo6 O1 Mo5 170.0(4) . . . . ?
O8 Mo6 O1 Mo5 -96.5(5) . . . . ?
O18 Mo6 O1 Mo5 3.8(4) . . . . ?
O13 Mo6 O1 Mo5 83.8(4) 2_665 . . . ?
O3 Mo6 O1 Mo5 127.4(6) 2_665 . . . ?
O9 Mo1 O1 P1 -172.3(12) . . . . ?
O7 Mo1 O1 P1 124.6(8) . . . . ?
O6 Mo1 O1 P1 32.9(7) . . . . ?
O5 Mo1 O1 P1 -54.4(7) . . . . ?
O8 Mo1 O1 P1 -134.8(8) . . . . ?
O9 Mo1 O1 O3 -100.9(15) . . . 2_665 ?
O7 Mo1 O1 O3 -164.1(10) . . . 2_665 ?
O6 Mo1 O1 O3 104.2(9) . . . 2_665 ?
O5 Mo1 O1 O3 16.9(9) . . . 2_665 ?
O8 Mo1 O1 O3 -63.4(9) . . . 2_665 ?
O9 Mo1 O1 O4 -166.9(13) . . . 2_665 ?
O7 Mo1 O1 O4 129.9(7) . . . 2_665 ?
O6 Mo1 O1 O4 38.2(6) . . . 2_665 ?
O5 Mo1 O1 O4 -49.1(6) . . . 2_665 ?
O8 Mo1 O1 O4 -129.4(7) . . . 2_665 ?
O9 Mo1 O1 Mo6 -32.5(14) . . . . ?
O7 Mo1 O1 Mo6 -95.6(5) . . . . ?
O6 Mo1 O1 Mo6 172.7(4) . . . . ?
O5 Mo1 O1 Mo6 85.4(4) . . . . ?
O8 Mo1 O1 Mo6 5.0(4) . . . . ?
O9 Mo1 O1 Mo5 60.0(14) . . . . ?
O7 Mo1 O1 Mo5 -3.1(5) . . . . ?
O6 Mo1 O1 Mo5 -94.8(4) . . . . ?
O5 Mo1 O1 Mo5 177.9(4) . . . . ?
O8 Mo1 O1 Mo5 97.5(5) . . . . ?
O20 Mo5 O1 P1 -173.4(9) . . . . ?
O19 Mo5 O1 P1 39.4(6) . . . . ?
O18 Mo5 O1 P1 130.1(7) . . . . ?
O7 Mo5 O1 P1 -128.2(7) . . . . ?
O15 Mo5 O1 P1 -48.4(6) . . . . ?
O2 Mo5 O1 P1 -1.6(5) 2_665 . . . ?
O20 Mo5 O1 O3 122.8(11) . . . 2_665 ?
O19 Mo5 O1 O3 -24.4(7) . . . 2_665 ?
O18 Mo5 O1 O3 66.3(8) . . . 2_665 ?
O7 Mo5 O1 O3 168.0(8) . . . 2_665 ?
O15 Mo5 O1 O3 -112.2(7) . . . 2_665 ?
O2 Mo5 O1 O3 -65.4(8) 2_665 . . 2_665 ?
O20 Mo5 O1 O4 -109.5(12) . . . 2_665 ?
O19 Mo5 O1 O4 103.3(8) . . . 2_665 ?
O18 Mo5 O1 O4 -166.0(9) . . . 2_665 ?
O7 Mo5 O1 O4 -64.3(8) . . . 2_665 ?
O15 Mo5 O1 O4 15.5(8) . . . 2_665 ?
O2 Mo5 O1 O4 62.2(8) 2_665 . . 2_665 ?
O20 Mo5 O1 Mo6 52.4(12) . . . . ?
O19 Mo5 O1 Mo6 -94.8(4) . . . . ?
O18 Mo5 O1 Mo6 -4.1(5) . . . . ?
O7 Mo5 O1 Mo6 97.6(5) . . . . ?
O15 Mo5 O1 Mo6 177.4(4) . . . . ?
O2 Mo5 O1 Mo6 -135.8(6) 2_665 . . . ?
O20 Mo5 O1 Mo1 -42.1(12) . . . . ?
O19 Mo5 O1 Mo1 170.7(4) . . . . ?
O18 Mo5 O1 Mo1 -98.7(5) . . . . ?
O7 Mo5 O1 Mo1 3.1(4) . . . . ?
O15 Mo5 O1 Mo1 82.8(4) . . . . ?
O2 Mo5 O1 Mo1 129.6(6) 2_665 . . . ?
O11 Mo2 O2 P1 -172.0(13) . . . . ?
O16 Mo2 O2 P1 133.0(10) 2_665 . . . ?
O5 Mo2 O2 P1 40.2(9) . . . . ?
O10 Mo2 O2 P1 -47.4(9) . . . . ?
O19 Mo2 O2 P1 -126.4(10) 2_665 . . . ?
O4 Mo2 O2 P1 -4.5(6) 2_665 . . . ?
O11 Mo2 O2 O4 -167.4(14) . . . 2_665 ?
O16 Mo2 O2 O4 137.5(8) 2_665 . . 2_665 ?
O5 Mo2 O2 O4 44.7(7) . . . 2_665 ?
O10 Mo2 O2 O4 -42.9(6) . . . 2_665 ?
O19 Mo2 O2 O4 -121.9(7) 2_665 . . 2_665 ?
O11 Mo2 O2 O3 115.6(17) . . . 2_665 ?
O16 Mo2 O2 O3 60.6(10) 2_665 . . 2_665 ?
O5 Mo2 O2 O3 -32.2(11) . . . 2_665 ?
O10 Mo2 O2 O3 -119.8(10) . . . 2_665 ?
O19 Mo2 O2 O3 161.2(12) 2_665 . . 2_665 ?
O4 Mo2 O2 O3 -76.9(11) 2_665 . . 2_665 ?
O11 Mo2 O2 Mo4 50.2(17) . . . 2_665 ?
O16 Mo2 O2 Mo4 -4.9(4) 2_665 . . 2_665 ?
O5 Mo2 O2 Mo4 -97.7(5) . . . 2_665 ?
O10 Mo2 O2 Mo4 174.8(5) . . . 2_665 ?
O19 Mo2 O2 Mo4 95.7(5) 2_665 . . 2_665 ?
O4 Mo2 O2 Mo4 -142.4(8) 2_665 . . 2_665 ?
O11 Mo2 O2 Mo5 -40.8(17) . . . 2_665 ?
O16 Mo2 O2 Mo5 -95.8(5) 2_665 . . 2_665 ?
O5 Mo2 O2 Mo5 171.4(4) . . . 2_665 ?
O10 Mo2 O2 Mo5 83.8(4) . . . 2_665 ?
O19 Mo2 O2 Mo5 4.8(4) 2_665 . . 2_665 ?
O4 Mo2 O2 Mo5 126.7(7) 2_665 . . 2_665 ?
O14 Mo3 O3 P1 -174.5(12) . . . . ?
O13 Mo3 O3 P1 127.1(9) . . . . ?
O10 Mo3 O3 P1 35.5(8) . . . . ?
O12 Mo3 O3 P1 -132.9(9) . . . . ?
O6 Mo3 O3 P1 -52.7(8) . . . . ?
O4 Mo3 O3 P1 -3.7(6) 2_665 . . . ?
O14 Mo3 O3 O4 -170.8(13) . . . 2_665 ?
O13 Mo3 O3 O4 130.8(7) . . . 2_665 ?
O10 Mo3 O3 O4 39.2(7) . . . 2_665 ?
O12 Mo3 O3 O4 -129.3(7) . . . 2_665 ?
O6 Mo3 O3 O4 -49.0(6) . . . 2_665 ?
O14 Mo3 O3 O2 -95.9(16) . . . 2_665 ?
O13 Mo3 O3 O2 -154.4(11) . . . 2_665 ?
O10 Mo3 O3 O2 114.1(10) . . . 2_665 ?
O12 Mo3 O3 O2 -54.4(10) . . . 2_665 ?
O6 Mo3 O3 O2 25.9(10) . . . 2_665 ?
O4 Mo3 O3 O2 74.9(11) 2_665 . . 2_665 ?
O14 Mo3 O3 O1 112.4(14) . . . 2_665 ?
O13 Mo3 O3 O1 54.0(8) . . . 2_665 ?
O10 Mo3 O3 O1 -37.6(8) . . . 2_665 ?
O12 Mo3 O3 O1 154.0(9) . . . 2_665 ?
O6 Mo3 O3 O1 -125.8(8) . . . 2_665 ?
O4 Mo3 O3 O1 -76.8(8) 2_665 . . 2_665 ?
O14 Mo3 O3 Mo4 -36.6(15) . . . . ?
O13 Mo3 O3 Mo4 -95.1(5) . . . . ?
O10 Mo3 O3 Mo4 173.3(4) . . . . ?
O12 Mo3 O3 Mo4 4.9(4) . . . . ?
O6 Mo3 O3 Mo4 85.1(4) . . . . ?
O4 Mo3 O3 Mo4 134.1(7) 2_665 . . . ?
O14 Mo3 O3 Mo6 54.0(14) . . . 2_665 ?
O13 Mo3 O3 Mo6 -4.4(4) . . . 2_665 ?
O10 Mo3 O3 Mo6 -96.0(4) . . . 2_665 ?
O12 Mo3 O3 Mo6 95.6(4) . . . 2_665 ?
O6 Mo3 O3 Mo6 175.8(4) . . . 2_665 ?
O4 Mo3 O3 Mo6 -135.2(7) 2_665 . . 2_665 ?
O17 Mo4 O3 P1 -174.2(12) . . . . ?
O15 Mo4 O3 P1 41.6(8) . . . . ?
O12 Mo4 O3 P1 134.2(8) . . . . ?
O21 Mo4 O3 P1 -126.8(8) 2_665 . . . ?
O16 Mo4 O3 P1 -45.4(7) . . . . ?
O2 Mo4 O3 P1 -4.3(6) 2_665 . . . ?
O17 Mo4 O3 O4 112.3(15) . . . 2_665 ?
O15 Mo4 O3 O4 -31.9(9) . . . 2_665 ?
O12 Mo4 O3 O4 60.7(9) . . . 2_665 ?
O21 Mo4 O3 O4 159.7(10) 2_665 . . 2_665 ?
O16 Mo4 O3 O4 -118.9(9) . . . 2_665 ?
O2 Mo4 O3 O4 -77.7(10) 2_665 . . 2_665 ?
O17 Mo4 O3 O2 -169.9(13) . . . 2_665 ?
O15 Mo4 O3 O2 45.9(7) . . . 2_665 ?
O12 Mo4 O3 O2 138.4(7) . . . 2_665 ?
O21 Mo4 O3 O2 -122.6(7) 2_665 . . 2_665 ?
O16 Mo4 O3 O2 -41.2(6) . . . 2_665 ?
O17 Mo4 O3 O1 -102.3(15) . . . 2_665 ?
O15 Mo4 O3 O1 113.5(8) . . . 2_665 ?
O12 Mo4 O3 O1 -154.0(9) . . . 2_665 ?
O21 Mo4 O3 O1 -54.9(8) 2_665 . . 2_665 ?
O16 Mo4 O3 O1 26.4(8) . . . 2_665 ?
O2 Mo4 O3 O1 67.6(8) 2_665 . . 2_665 ?
O17 Mo4 O3 Mo3 46.5(14) . . . . ?
O15 Mo4 O3 Mo3 -97.7(4) . . . . ?
O12 Mo4 O3 Mo3 -5.1(4) . . . . ?
O21 Mo4 O3 Mo3 93.9(5) 2_665 . . . ?
O16 Mo4 O3 Mo3 175.3(4) . . . . ?
O2 Mo4 O3 Mo3 -143.5(7) 2_665 . . . ?
O17 Mo4 O3 Mo6 -44.9(14) . . . 2_665 ?
O15 Mo4 O3 Mo6 170.9(4) . . . 2_665 ?
O12 Mo4 O3 Mo6 -96.6(5) . . . 2_665 ?
O21 Mo4 O3 Mo6 2.4(4) 2_665 . . 2_665 ?
O16 Mo4 O3 Mo6 83.8(4) . . . 2_665 ?
O2 Mo4 O3 Mo6 125.0(7) 2_665 . . 2_665 ?
O11 Mo2 O5 Mo1 152.4(10) . . . . ?
O16 Mo2 O5 Mo1 -103.4(10) 2_665 . . . ?
O10 Mo2 O5 Mo1 53.0(10) . . . . ?
O19 Mo2 O5 Mo1 -10.4(17) 2_665 . . . ?
O2 Mo2 O5 Mo1 -38.7(10) . . . . ?
O4 Mo2 O5 Mo1 -8.7(8) 2_665 . . . ?
O9 Mo1 O5 Mo2 -156.4(10) . . . . ?
O7 Mo1 O5 Mo2 41.0(16) . . . . ?
O6 Mo1 O5 Mo2 -54.7(10) . . . . ?
O8 Mo1 O5 Mo2 104.1(10) . . . . ?
O1 Mo1 O5 Mo2 43.0(9) . . . . ?
O9 Mo1 O6 Mo3 154.3(10) . . . . ?
O7 Mo1 O6 Mo3 -100.0(10) . . . . ?
O5 Mo1 O6 Mo3 53.3(10) . . . . ?
O8 Mo1 O6 Mo3 -7.6(19) . . . . ?
O1 Mo1 O6 Mo3 -34.9(10) . . . . ?
O14 Mo3 O6 Mo1 -158.5(10) . . . . ?
O13 Mo3 O6 Mo1 38.9(18) . . . . ?
O10 Mo3 O6 Mo1 -55.7(10) . . . . ?
O12 Mo3 O6 Mo1 103.0(10) . . . . ?
O3 Mo3 O6 Mo1 39.4(10) . . . . ?
O4 Mo3 O6 Mo1 8.2(8) 2_665 . . . ?
O9 Mo1 O7 Mo5 -153.6(11) . . . . ?
O6 Mo1 O7 Mo5 102.8(12) . . . . ?
O5 Mo1 O7 Mo5 9(2) . . . . ?
O8 Mo1 O7 Mo5 -53.0(12) . . . . ?
O1 Mo1 O7 Mo5 6.6(10) . . . . ?
O20 Mo5 O7 Mo1 157.3(11) . . . . ?
O19 Mo5 O7 Mo1 -36.1(19) . . . . ?
O18 Mo5 O7 Mo1 54.5(12) . . . . ?
O15 Mo5 O7 Mo1 -104.5(12) . . . . ?
O1 Mo5 O7 Mo1 -6.6(10) . . . . ?
O2 Mo5 O7 Mo1 -40.8(12) 2_665 . . . ?
O22 Mo6 O8 Mo1 -153.5(11) . . . . ?
O21 Mo6 O8 Mo1 103.1(11) . . . . ?
O18 Mo6 O8 Mo1 -52.3(11) . . . . ?
O13 Mo6 O8 Mo1 11(2) 2_665 . . . ?
O1 Mo6 O8 Mo1 10.2(9) . . . . ?
O3 Mo6 O8 Mo1 38.1(11) 2_665 . . . ?
O9 Mo1 O8 Mo6 156.6(11) . . . . ?
O7 Mo1 O8 Mo6 52.7(12) . . . . ?
O6 Mo1 O8 Mo6 -41(2) . . . . ?
O5 Mo1 O8 Mo6 -103.6(12) . . . . ?
O1 Mo1 O8 Mo6 -10.2(9) . . . . ?
O14 Mo3 O10 Mo2 154.5(9) . . . . ?
O13 Mo3 O10 Mo2 -102.3(9) . . . . ?
O12 Mo3 O10 Mo2 -9.4(17) . . . . ?
O6 Mo3 O10 Mo2 54.3(9) . . . . ?
O3 Mo3 O10 Mo2 -36.1(9) . . . . ?
O4 Mo3 O10 Mo2 -10.2(8) 2_665 . . . ?
O11 Mo2 O10 Mo3 -157.1(9) . . . . ?
O16 Mo2 O10 Mo3 40.7(17) 2_665 . . . ?
O5 Mo2 O10 Mo3 -54.0(9) . . . . ?
O19 Mo2 O10 Mo3 102.6(9) 2_665 . . . ?
O2 Mo2 O10 Mo3 39.9(9) . . . . ?
O4 Mo2 O10 Mo3 10.2(8) 2_665 . . . ?
O17 Mo4 O12 Mo3 -153.2(10) . . . . ?
O15 Mo4 O12 Mo3 103.3(10) . . . . ?
O21 Mo4 O12 Mo3 -53.3(10) 2_665 . . . ?
O16 Mo4 O12 Mo3 10.8(18) . . . . ?
O2 Mo4 O12 Mo3 36.0(10) 2_665 . . . ?
O3 Mo4 O12 Mo3 9.8(8) . . . . ?
O14 Mo3 O12 Mo4 156.2(10) . . . . ?
O13 Mo3 O12 Mo4 54.3(10) . . . . ?
O10 Mo3 O12 Mo4 -39.8(17) . . . . ?
O6 Mo3 O12 Mo4 -104.7(10) . . . . ?
O3 Mo3 O12 Mo4 -9.9(8) . . . . ?
O4 Mo3 O12 Mo4 -39.0(10) 2_665 . . . ?
O14 Mo3 O13 Mo6 -153.2(10) . . . 2_665 ?
O10 Mo3 O13 Mo6 102.8(10) . . . 2_665 ?
O12 Mo3 O13 Mo6 -53.6(10) . . . 2_665 ?
O6 Mo3 O13 Mo6 9.3(19) . . . 2_665 ?
O3 Mo3 O13 Mo6 8.7(8) . . . 2_665 ?
O4 Mo3 O13 Mo6 37.2(10) 2_665 . . 2_665 ?
O17 Mo4 O15 Mo5 156.9(10) . . . . ?
O12 Mo4 O15 Mo5 -100.2(10) . . . . ?
O21 Mo4 O15 Mo5 -8.7(19) 2_665 . . . ?
O16 Mo4 O15 Mo5 55.0(10) . . . . ?
O2 Mo4 O15 Mo5 -4.7(8) 2_665 . . . ?
O3 Mo4 O15 Mo5 -35.7(10) . . . . ?
O20 Mo5 O15 Mo4 -159.5(10) . . . . ?
O19 Mo5 O15 Mo4 -55.5(10) . . . . ?
O18 Mo5 O15 Mo4 35.8(19) . . . . ?
O7 Mo5 O15 Mo4 100.7(10) . . . . ?
O1 Mo5 O15 Mo4 39.1(10) . . . . ?
O2 Mo5 O15 Mo4 4.7(8) 2_665 . . . ?
O17 Mo4 O16 Mo2 -157.7(10) . . . 2_665 ?
O15 Mo4 O16 Mo2 -55.9(11) . . . 2_665 ?
O12 Mo4 O16 Mo2 38.3(18) . . . 2_665 ?
O21 Mo4 O16 Mo2 103.1(11) 2_665 . . 2_665 ?
O2 Mo4 O16 Mo2 9.4(9) 2_665 . . 2_665 ?
O3 Mo4 O16 Mo2 39.2(10) . . . 2_665 ?
O20 Mo5 O18 Mo6 -153.0(11) . . . . ?
O19 Mo5 O18 Mo6 101.7(11) . . . . ?
O7 Mo5 O18 Mo6 -52.5(11) . . . . ?
O15 Mo5 O18 Mo6 12(2) . . . . ?
O1 Mo5 O18 Mo6 7.8(9) . . . . ?
O2 Mo5 O18 Mo6 39.3(11) 2_665 . . . ?
O22 Mo6 O18 Mo5 156.3(11) . . . . ?
O21 Mo6 O18 Mo5 -42.7(19) . . . . ?
O8 Mo6 O18 Mo5 54.0(11) . . . . ?
O13 Mo6 O18 Mo5 -104.1(11) 2_665 . . . ?
O1 Mo6 O18 Mo5 -8.1(9) . . . . ?
O3 Mo6 O18 Mo5 -42.0(11) 2_665 . . . ?
O20 Mo5 O19 Mo2 151.0(10) . . . 2_665 ?
O18 Mo5 O19 Mo2 -104.8(11) . . . 2_665 ?
O7 Mo5 O19 Mo2 -15.4(19) . . . 2_665 ?
O15 Mo5 O19 Mo2 51.9(10) . . . 2_665 ?
O1 Mo5 O19 Mo2 -41.5(10) . . . 2_665 ?
O2 Mo5 O19 Mo2 -10.2(9) 2_665 . . 2_665 ?
O22 Mo6 O21 Mo4 156.5(10) . . . 2_665 ?
O8 Mo6 O21 Mo4 -99.4(11) . . . 2_665 ?
O18 Mo6 O21 Mo4 -4(2) . . . 2_665 ?
O13 Mo6 O21 Mo4 56.2(10) 2_665 . . 2_665 ?
O1 Mo6 O21 Mo4 -35.3(10) . . . 2_665 ?
O3 Mo6 O21 Mo4 -5.2(8) 2_665 . . 2_665 ?
O31 Mo7 O23 P2 175.0(14) . . . . ?
O30 Mo7 O23 P2 -36.4(9) . . . . ?
O27 Mo7 O23 P2 -122.8(10) . . . . ?
O29 Mo7 O23 P2 51.7(9) . . . . ?
O28 Mo7 O23 P2 136.4(10) . . . . ?
O26 Mo7 O23 P2 1.7(6) 2_766 . . . ?
O31 Mo7 O23 O26 173.3(15) . . . 2_766 ?
O30 Mo7 O23 O26 -38.1(7) . . . 2_766 ?
O27 Mo7 O23 O26 -124.5(8) . . . 2_766 ?
O29 Mo7 O23 O26 49.9(7) . . . 2_766 ?
O28 Mo7 O23 O26 134.7(8) . . . 2_766 ?
O31 Mo7 O23 O25 98.9(19) . . . 2_766 ?
O30 Mo7 O23 O25 -112.6(12) . . . 2_766 ?
O27 Mo7 O23 O25 161.1(13) . . . 2_766 ?
O29 Mo7 O23 O25 -24.5(12) . . . 2_766 ?
O28 Mo7 O23 O25 60.2(11) . . . 2_766 ?
O26 Mo7 O23 O25 -74.4(13) 2_766 . . 2_766 ?
O31 Mo7 O23 Mo9 32.5(18) . . . . ?
O30 Mo7 O23 Mo9 -178.9(5) . . . . ?
O27 Mo7 O23 Mo9 94.7(6) . . . . ?
O29 Mo7 O23 Mo9 -90.8(5) . . . . ?
O28 Mo7 O23 Mo9 -6.1(5) . . . . ?
O26 Mo7 O23 Mo9 -140.8(8) 2_766 . . . ?
O35 Mo9 O23 P2 174.3(15) . . . . ?
O28 Mo9 O23 P2 -137.6(10) . . . . ?
O34 Mo9 O23 P2 -50.3(9) . . . . ?
O43 Mo9 O23 P2 37.0(9) 2_766 . . . ?
O32 Mo9 O23 P2 120.9(10) . . . . ?
O25 Mo9 O23 P2 -0.8(6) 2_766 . . . ?
O35 Mo9 O23 O26 -114.6(19) . . . 2_766 ?
O28 Mo9 O23 O26 -66.6(12) . . . 2_766 ?
O34 Mo9 O23 O26 20.8(13) . . . 2_766 ?
O43 Mo9 O23 O26 108.0(12) 2_766 . . 2_766 ?
O32 Mo9 O23 O26 -168.1(14) . . . 2_766 ?
O25 Mo9 O23 O26 70.3(12) 2_766 . . 2_766 ?
O35 Mo9 O23 O25 175.1(16) . . . 2_766 ?
O28 Mo9 O23 O25 -136.9(8) . . . 2_766 ?
O34 Mo9 O23 O25 -49.5(7) . . . 2_766 ?
O43 Mo9 O23 O25 37.8(7) 2_766 . . 2_766 ?
O32 Mo9 O23 O25 121.7(7) . . . 2_766 ?
O35 Mo9 O23 Mo7 -41.6(18) . . . . ?
O28 Mo9 O23 Mo7 6.4(5) . . . . ?
O34 Mo9 O23 Mo7 93.7(5) . . . . ?
O43 Mo9 O23 Mo7 -179.0(5) 2_766 . . . ?
O32 Mo9 O23 Mo7 -95.1(6) . . . . ?
O25 Mo9 O23 Mo7 143.2(8) 2_766 . . . ?
O41 Mo11 O24 P2 -179.4(13) . . . . ?
O40 Mo11 O24 P2 122.3(10) . . . . ?
O29 Mo11 O24 P2 -49.5(9) . . . . ?
O39 Mo11 O24 P2 38.2(9) . . . . ?
O36 Mo11 O24 P2 -135.6(10) . . . . ?
O41 Mo11 O24 O26 -177.2(15) . . . 2_766 ?
O40 Mo11 O24 O26 124.4(8) . . . 2_766 ?
O29 Mo11 O24 O26 -47.3(7) . . . 2_766 ?
O39 Mo11 O24 O26 40.4(7) . . . 2_766 ?
O36 Mo11 O24 O26 -133.4(8) . . . 2_766 ?
O41 Mo11 O24 Mo10 -38.1(17) . . . . ?
O40 Mo11 O24 Mo10 -96.5(6) . . . . ?
O29 Mo11 O24 Mo10 91.7(5) . . . . ?
O39 Mo11 O24 Mo10 179.4(5) . . . . ?
O36 Mo11 O24 Mo10 5.7(5) . . . . ?
O41 Mo11 O24 Mo8 53.5(16) . . . 2_766 ?
O40 Mo11 O24 Mo8 -4.8(5) . . . 2_766 ?
O29 Mo11 O24 Mo8 -176.6(4) . . . 2_766 ?
O39 Mo11 O24 Mo8 -88.9(5) . . . 2_766 ?
O36 Mo11 O24 Mo8 97.3(6) . . . 2_766 ?
O38 Mo10 O24 P2 -179.3(13) . . . . ?
O36 Mo10 O24 P2 137.6(10) . . . . ?
O34 Mo10 O24 P2 51.9(8) . . . . ?
O37 Mo10 O24 P2 -119.5(10) . . . . ?
O42 Mo10 O24 P2 -35.4(9) 2_766 . . . ?
O38 Mo10 O24 O26 115.9(17) . . . 2_766 ?
O36 Mo10 O24 O26 72.8(12) . . . 2_766 ?
O34 Mo10 O24 O26 -12.9(11) . . . 2_766 ?
O37 Mo10 O24 O26 175.7(13) . . . 2_766 ?
O42 Mo10 O24 O26 -100.2(11) 2_766 . . 2_766 ?
O38 Mo10 O24 Mo11 37.2(17) . . . . ?
O36 Mo10 O24 Mo11 -5.9(5) . . . . ?
O34 Mo10 O24 Mo11 -91.6(5) . . . . ?
O37 Mo10 O24 Mo11 97.0(6) . . . . ?
O42 Mo10 O24 Mo11 -178.9(5) 2_766 . . . ?
O38 Mo10 O24 Mo8 -56.5(17) . . . 2_766 ?
O36 Mo10 O24 Mo8 -99.6(6) . . . 2_766 ?
O34 Mo10 O24 Mo8 174.7(5) . . . 2_766 ?
O37 Mo10 O24 Mo8 3.3(5) . . . 2_766 ?
O42 Mo10 O24 Mo8 87.4(5) 2_766 . . 2_766 ?
O44 Mo12 O25 P2 -179.7(16) . . . . ?
O43 Mo12 O25 P2 -131.4(10) . . . . ?
O39 Mo12 O25 P2 -44.3(10) . . . . ?
O30 Mo12 O25 P2 42.8(10) . . . . ?
O42 Mo12 O25 P2 127.9(11) . . . . ?
O26 Mo12 O25 P2 1.2(7) 2_766 . . . ?
O44 Mo12 O25 O26 179.0(18) . . . 2_766 ?
O43 Mo12 O25 O26 -132.7(8) . . . 2_766 ?
O39 Mo12 O25 O26 -45.6(8) . . . 2_766 ?
O30 Mo12 O25 O26 41.5(8) . . . 2_766 ?
O42 Mo12 O25 O26 126.7(8) . . . 2_766 ?
O44 Mo12 O25 O23 -100(2) . . . 2_766 ?
O43 Mo12 O25 O23 -51.5(11) . . . 2_766 ?
O39 Mo12 O25 O23 35.6(11) . . . 2_766 ?
O30 Mo12 O25 O23 122.7(11) . . . 2_766 ?
O42 Mo12 O25 O23 -152.1(12) . . . 2_766 ?
O26 Mo12 O25 O23 81.2(11) 2_766 . . 2_766 ?
O44 Mo12 O25 Mo9 -42(2) . . . 2_766 ?
O43 Mo12 O25 Mo9 5.8(4) . . . 2_766 ?
O39 Mo12 O25 Mo9 92.9(5) . . . 2_766 ?
O30 Mo12 O25 Mo9 -180.0(4) . . . 2_766 ?
O42 Mo12 O25 Mo9 -94.8(5) . . . 2_766 ?
O26 Mo12 O25 Mo9 138.5(8) 2_766 . . 2_766 ?
O33 Mo8 O27 Mo7 -155.1(11) . . . . ?
O32 Mo8 O27 Mo7 -52.2(12) . . . . ?
O37 Mo8 O27 Mo7 103.4(12) 2_766 . . . ?
O40 Mo8 O27 Mo7 26(2) 2_766 . . . ?
O24 Mo8 O27 Mo7 41.6(12) 2_766 . . . ?
O31 Mo7 O27 Mo8 153.5(12) . . . . ?
O30 Mo7 O27 Mo8 -104.1(12) . . . . ?
O29 Mo7 O27 Mo8 -22(2) . . . . ?
O28 Mo7 O27 Mo8 52.2(12) . . . . ?
O23 Mo7 O27 Mo8 -8.1(10) . . . . ?
O26 Mo7 O27 Mo8 -39.1(11) 2_766 . . . ?
O35 Mo9 O28 Mo7 151.1(12) . . . . ?
O34 Mo9 O28 Mo7 -103.0(12) . . . . ?
O43 Mo9 O28 Mo7 -25(2) 2_766 . . . ?
O32 Mo9 O28 Mo7 50.4(12) . . . . ?
O23 Mo9 O28 Mo7 -12.1(9) . . . . ?
O25 Mo9 O28 Mo7 -39.4(12) 2_766 . . . ?
O31 Mo7 O28 Mo9 -154.9(11) . . . . ?
O30 Mo7 O28 Mo9 30(2) . . . . ?
O27 Mo7 O28 Mo9 -51.7(12) . . . . ?
O29 Mo7 O28 Mo9 105.2(12) . . . . ?
O23 Mo7 O28 Mo9 12.3(10) . . . . ?
O26 Mo7 O28 Mo9 38.8(11) 2_766 . . . ?
O41 Mo11 O29 Mo7 -154.0(10) . . . . ?
O40 Mo11 O29 Mo7 24.2(19) . . . . ?
O39 Mo11 O29 Mo7 -51.9(10) . . . . ?
O36 Mo11 O29 Mo7 104.8(11) . . . . ?
O24 Mo11 O29 Mo7 42.6(10) . . . . ?
O31 Mo7 O29 Mo11 154.7(10) . . . . ?
O30 Mo7 O29 Mo11 52.5(10) . . . . ?
O27 Mo7 O29 Mo11 -30.0(19) . . . . ?
O28 Mo7 O29 Mo11 -104.4(10) . . . . ?
O23 Mo7 O29 Mo11 -42.5(10) . . . . ?
O26 Mo7 O29 Mo11 -11.0(8) 2_766 . . . ?
O44 Mo12 O30 Mo7 157.0(11) . . . . ?
O43 Mo12 O30 Mo7 -22(2) . . . . ?
O39 Mo12 O30 Mo7 55.6(11) . . . . ?
O42 Mo12 O30 Mo7 -103.4(11) . . . . ?
O25 Mo12 O30 Mo7 -36.4(11) . . . . ?
O26 Mo12 O30 Mo7 -10.1(9) 2_766 . . . ?
O31 Mo7 O30 Mo12 -155.4(11) . . . . ?
O27 Mo7 O30 Mo12 101.3(11) . . . . ?
O29 Mo7 O30 Mo12 -55.0(11) . . . . ?
O28 Mo7 O30 Mo12 20(2) . . . . ?
O23 Mo7 O30 Mo12 35.3(11) . . . . ?
O26 Mo7 O30 Mo12 10.1(9) 2_766 . . . ?
O33 Mo8 O32 Mo9 153.4(12) . . . . ?
O27 Mo8 O32 Mo9 51.7(12) . . . . ?
O37 Mo8 O32 Mo9 -26(2) 2_766 . . . ?
O40 Mo8 O32 Mo9 -103.9(13) 2_766 . . . ?
O24 Mo8 O32 Mo9 -44.2(12) 2_766 . . . ?
O35 Mo9 O32 Mo8 -153.6(12) . . . . ?
O28 Mo9 O32 Mo8 -51.6(12) . . . . ?
O34 Mo9 O32 Mo8 28(2) . . . . ?
O43 Mo9 O32 Mo8 104.9(13) 2_766 . . . ?
O23 Mo9 O32 Mo8 8.3(10) . . . . ?
O25 Mo9 O32 Mo8 42.9(12) 2_766 . . . ?
O38 Mo10 O34 Mo9 152.4(12) . . . . ?
O36 Mo10 O34 Mo9 -105.5(13) . . . . ?
O37 Mo10 O34 Mo9 -27(2) . . . . ?
O42 Mo10 O34 Mo9 52.1(12) 2_766 . . . ?
O24 Mo10 O34 Mo9 -44.6(12) . . . . ?
O35 Mo9 O34 Mo10 -152.8(12) . . . . ?
O28 Mo9 O34 Mo10 105.2(12) . . . . ?
O43 Mo9 O34 Mo10 -51.2(12) 2_766 . . . ?
O32 Mo9 O34 Mo10 26(2) . . . . ?
O23 Mo9 O34 Mo10 43.3(12) . . . . ?
O25 Mo9 O34 Mo10 8.9(10) 2_766 . . . ?
O38 Mo10 O36 Mo11 -154.3(12) . . . . ?
O34 Mo10 O36 Mo11 102.7(13) . . . . ?
O37 Mo10 O36 Mo11 -51.2(13) . . . . ?
O42 Mo10 O36 Mo11 29(2) 2_766 . . . ?
O24 Mo10 O36 Mo11 10.9(10) . . . . ?
O41 Mo11 O36 Mo10 153.9(12) . . . . ?
O40 Mo11 O36 Mo10 51.1(13) . . . . ?
O29 Mo11 O36 Mo10 -105.1(13) . . . . ?
O39 Mo11 O36 Mo10 -27(2) . . . . ?
O24 Mo11 O36 Mo10 -11.2(11) . . . . ?
O38 Mo10 O37 Mo8 154.0(14) . . . 2_766 ?
O36 Mo10 O37 Mo8 51.5(14) . . . 2_766 ?
O34 Mo10 O37 Mo8 -26(2) . . . 2_766 ?
O42 Mo10 O37 Mo8 -105.7(14) 2_766 . . 2_766 ?
O24 Mo10 O37 Mo8 -7.0(12) . . . 2_766 ?
O44 Mo12 O39 Mo11 -157.3(11) . . . . ?
O43 Mo12 O39 Mo11 101.7(12) . . . . ?
O30 Mo12 O39 Mo11 -56.4(12) . . . . ?
O42 Mo12 O39 Mo11 17(2) . . . . ?
O25 Mo12 O39 Mo11 36.7(12) . . . . ?
O26 Mo12 O39 Mo11 8.4(10) 2_766 . . . ?
O41 Mo11 O39 Mo12 156.8(11) . . . . ?
O40 Mo11 O39 Mo12 -100.8(12) . . . . ?
O29 Mo11 O39 Mo12 55.8(12) . . . . ?
O36 Mo11 O39 Mo12 -23(2) . . . . ?
O24 Mo11 O39 Mo12 -36.4(12) . . . . ?
O41 Mo11 O40 Mo8 -151.1(12) . . . 2_766 ?
O29 Mo11 O40 Mo8 31(2) . . . 2_766 ?
O39 Mo11 O40 Mo8 107.0(13) . . . 2_766 ?
O36 Mo11 O40 Mo8 -49.8(13) . . . 2_766 ?
O24 Mo11 O40 Mo8 10.3(10) . . . 2_766 ?
O44 Mo12 O42 Mo10 -154.4(11) . . . 2_766 ?
O43 Mo12 O42 Mo10 -53.2(12) . . . 2_766 ?
O39 Mo12 O42 Mo10 31(2) . . . 2_766 ?
O30 Mo12 O42 Mo10 104.7(11) . . . 2_766 ?
O25 Mo12 O42 Mo10 9.9(10) . . . 2_766 ?
O26 Mo12 O42 Mo10 39.1(11) 2_766 . . 2_766 ?
O44 Mo12 O43 Mo9 153.4(11) . . . 2_766 ?
O39 Mo12 O43 Mo9 -105.0(11) . . . 2_766 ?
O30 Mo12 O43 Mo9 -27(2) . . . 2_766 ?
O42 Mo12 O43 Mo9 53.2(11) . . . 2_766 ?
O25 Mo12 O43 Mo9 -11.8(9) . . . 2_766 ?
O26 Mo12 O43 Mo9 -38.4(11) 2_766 . . 2_766 ?
O51 La1 O45 P3 138(3) . . . . ?
O49 La1 O45 P3 -160(2) . . . . ?
O50 La1 O45 P3 98(2) . . . . ?
O46 La1 O45 P3 -16(2) . . . . ?
O47 La1 O45 P3 -97(2) . . . . ?
O52 La1 O45 P3 60(2) . . . . ?
O48 La1 O45 P3 -61(3) . . . . ?
O51 La1 O46 P4 -44(2) . . . . ?
O49 La1 O46 P4 111.7(17) . . . . ?
O50 La1 O46 P4 -145.3(17) . . . . ?
O45 La1 O46 P4 -0.4(17) . . . . ?
O47 La1 O46 P4 74.0(18) . . . . ?
O52 La1 O46 P4 -81.2(18) . . . . ?
O48 La1 O46 P4 151.8(18) . . . . ?
O51 La1 O47 P5 -174.0(16) . . . . ?
O49 La1 O47 P5 -115.1(17) . . . . ?
O50 La1 O47 P5 -70.4(18) . . . . ?
O45 La1 O47 P5 123.3(17) . . . . ?
O46 La1 O47 P5 42.9(16) . . . . ?
O52 La1 O47 P5 83.8(18) . . . . ?
O48 La1 O47 P5 -34.3(16) . . . . ?
O51 La1 O48 P6 119.1(18) . . . . ?
O49 La1 O48 P6 80.7(19) . . . . ?
O50 La1 O48 P6 162(2) . . . . ?
O45 La1 O48 P6 -31(2) . . . . ?
O46 La1 O48 P6 -76.5(19) . . . . ?
O47 La1 O48 P6 4.4(18) . . . . ?
O52 La1 O48 P6 -137.3(18) . . . . ?
O51 La1 O49 P7 -105(2) . . . . ?
O50 La1 O49 P7 -24.9(19) . . . . ?
O45 La1 O49 P7 -169.8(19) . . . . ?
O46 La1 O49 P7 90(2) . . . . ?
O47 La1 O49 P7 128(2) . . . . ?
O52 La1 O49 P7 -70(2) . . . . ?
O48 La1 O49 P7 50.2(19) . . . . ?
O51 La1 O50 P8 74.4(19) . . . . ?
O49 La1 O50 P8 0.6(19) . . . . ?
O45 La1 O50 P8 113.8(18) . . . . ?
O46 La1 O50 P8 -143.5(18) . . . . ?
O47 La1 O50 P8 -43(2) . . . . ?
O52 La1 O50 P8 153(2) . . . . ?
O48 La1 O50 P8 -79.6(19) . . . . ?
O49 La1 O51 P9 121(2) . . . . ?
O50 La1 O51 P9 40.3(19) . . . . ?
O45 La1 O51 P9 -118(2) . . . . ?
O46 La1 O51 P9 -73(2) . . . . ?
O47 La1 O51 P9 -178.6(18) . . . . ?
O52 La1 O51 P9 -36.9(19) . . . . ?
O48 La1 O51 P9 82(2) . . . . ?
O51 La1 O52 P10 -8.9(18) . . . . ?
O49 La1 O52 P10 -43(2) . . . . ?
O50 La1 O52 P10 -89.2(19) . . . . ?
O45 La1 O52 P10 68.9(19) . . . . ?
O46 La1 O52 P10 149(2) . . . . ?
O47 La1 O52 P10 107.3(19) . . . . ?
O48 La1 O52 P10 -149.5(18) . . . . ?
O3 O4 P1 O4 132(100) 2_665 . . 2_665 ?
O2 O4 P1 O4 -103(100) 2_665 . . 2_665 ?
O1 O4 P1 O4 11(100) 2_665 . . 2_665 ?
Mo3 O4 P1 O4 136(100) 2_665 . . 2_665 ?
Mo2 O4 P1 O4 -98(100) 2_665 . . 2_665 ?
O2 O4 P1 O3 124.9(8) 2_665 . . 2_665 ?
O1 O4 P1 O3 -121.2(7) 2_665 . . 2_665 ?
Mo3 O4 P1 O3 4.2(7) 2_665 . . 2_665 ?
Mo2 O4 P1 O3 129.9(9) 2_665 . . 2_665 ?
O3 O4 P1 O3 180.0 2_665 . . . ?
O2 O4 P1 O3 -55.1(8) 2_665 . . . ?
O1 O4 P1 O3 58.8(7) 2_665 . . . ?
Mo3 O4 P1 O3 -175.8(7) 2_665 . . . ?
Mo2 O4 P1 O3 -50.1(9) 2_665 . . . ?
O3 O4 P1 O2 -124.9(8) 2_665 . . 2_665 ?
O1 O4 P1 O2 113.9(7) 2_665 . . 2_665 ?
Mo3 O4 P1 O2 -120.7(10) 2_665 . . 2_665 ?
Mo2 O4 P1 O2 5.0(7) 2_665 . . 2_665 ?
O3 O4 P1 O2 55.1(8) 2_665 . . . ?
O2 O4 P1 O2 180.000(2) 2_665 . . . ?
O1 O4 P1 O2 -66.1(7) 2_665 . . . ?
Mo3 O4 P1 O2 59.3(10) 2_665 . . . ?
Mo2 O4 P1 O2 -175.0(7) 2_665 . . . ?
O3 O4 P1 O1 -58.8(7) 2_665 . . . ?
O2 O4 P1 O1 66.1(7) 2_665 . . . ?
O1 O4 P1 O1 180.000(2) 2_665 . . . ?
Mo3 O4 P1 O1 -54.7(9) 2_665 . . . ?
Mo2 O4 P1 O1 71.1(8) 2_665 . . . ?
O3 O4 P1 O1 121.2(7) 2_665 . . 2_665 ?
O2 O4 P1 O1 -113.9(7) 2_665 . . 2_665 ?
Mo3 O4 P1 O1 125.3(9) 2_665 . . 2_665 ?
Mo2 O4 P1 O1 -108.9(8) 2_665 . . 2_665 ?
O2 O3 P1 O4 -126.1(8) 2_665 . . 2_665 ?
O1 O3 P1 O4 120.7(7) 2_665 . . 2_665 ?
Mo3 O3 P1 O4 4.1(7) . . . 2_665 ?
Mo4 O3 P1 O4 -121.3(9) . . . 2_665 ?
Mo6 O3 P1 O4 123.3(8) 2_665 . . 2_665 ?
O4 O3 P1 O4 180.0 2_665 . . . ?
O2 O3 P1 O4 53.9(8) 2_665 . . . ?
O1 O3 P1 O4 -59.3(7) 2_665 . . . ?
Mo3 O3 P1 O4 -175.9(7) . . . . ?
Mo4 O3 P1 O4 58.7(9) . . . . ?
Mo6 O3 P1 O4 -56.7(8) 2_665 . . . ?
O4 O3 P1 O3 -129(100) 2_665 . . 2_665 ?
O2 O3 P1 O3 104(100) 2_665 . . 2_665 ?
O1 O3 P1 O3 -9(100) 2_665 . . 2_665 ?
Mo3 O3 P1 O3 -125(100) . . . 2_665 ?
Mo4 O3 P1 O3 109(100) . . . 2_665 ?
Mo6 O3 P1 O3 -6(100) 2_665 . . 2_665 ?
O4 O3 P1 O2 126.1(8) 2_665 . . 2_665 ?
O1 O3 P1 O2 -113.3(7) 2_665 . . 2_665 ?
Mo3 O3 P1 O2 130.2(9) . . . 2_665 ?
Mo4 O3 P1 O2 4.8(6) . . . 2_665 ?
Mo6 O3 P1 O2 -110.6(8) 2_665 . . 2_665 ?
O4 O3 P1 O2 -53.9(8) 2_665 . . . ?
O2 O3 P1 O2 180.000(1) 2_665 . . . ?
O1 O3 P1 O2 66.7(7) 2_665 . . . ?
Mo3 O3 P1 O2 -49.8(9) . . . . ?
Mo4 O3 P1 O2 -175.2(6) . . . . ?
Mo6 O3 P1 O2 69.4(8) 2_665 . . . ?
O4 O3 P1 O1 59.3(7) 2_665 . . . ?
O2 O3 P1 O1 -66.7(7) 2_665 . . . ?
O1 O3 P1 O1 180.000(1) 2_665 . . . ?
Mo3 O3 P1 O1 63.5(8) . . . . ?
Mo4 O3 P1 O1 -61.9(8) . . . . ?
Mo6 O3 P1 O1 -177.3(5) 2_665 . . . ?
O4 O3 P1 O1 -120.7(7) 2_665 . . 2_665 ?
O2 O3 P1 O1 113.3(7) 2_665 . . 2_665 ?
Mo3 O3 P1 O1 -116.5(8) . . . 2_665 ?
Mo4 O3 P1 O1 118.1(8) . . . 2_665 ?
Mo6 O3 P1 O1 2.7(5) 2_665 . . 2_665 ?
O3 O2 P1 O4 127.1(7) 2_665 . . 2_665 ?
Mo2 O2 P1 O4 5.3(7) . . . 2_665 ?
Mo4 O2 P1 O4 131.9(10) 2_665 . . 2_665 ?
Mo5 O2 P1 O4 -114.5(9) 2_665 . . 2_665 ?
O4 O2 P1 O4 180.000(2) 2_665 . . . ?
O3 O2 P1 O4 -52.9(7) 2_665 . . . ?
Mo2 O2 P1 O4 -174.7(7) . . . . ?
Mo4 O2 P1 O4 -48.1(10) 2_665 . . . ?
Mo5 O2 P1 O4 65.5(9) 2_665 . . . ?
O4 O2 P1 O3 -127.1(7) 2_665 . . 2_665 ?
Mo2 O2 P1 O3 -121.8(10) . . . 2_665 ?
Mo4 O2 P1 O3 4.8(6) 2_665 . . 2_665 ?
Mo5 O2 P1 O3 118.4(8) 2_665 . . 2_665 ?
O4 O2 P1 O3 52.9(7) 2_665 . . . ?
O3 O2 P1 O3 180.000(1) 2_665 . . . ?
Mo2 O2 P1 O3 58.2(10) . . . . ?
Mo4 O2 P1 O3 -175.2(6) 2_665 . . . ?
Mo5 O2 P1 O3 -61.6(8) 2_665 . . . ?
O4 O2 P1 O2 -149(100) 2_665 . . 2_665 ?
O3 O2 P1 O2 -22(100) 2_665 . . 2_665 ?
Mo2 O2 P1 O2 -144(100) . . . 2_665 ?
Mo4 O2 P1 O2 -17(100) 2_665 . . 2_665 ?
Mo5 O2 P1 O2 96(100) 2_665 . . 2_665 ?
O4 O2 P1 O1 -63.6(7) 2_665 . . . ?
O3 O2 P1 O1 63.5(6) 2_665 . . . ?
Mo2 O2 P1 O1 -58.3(9) . . . . ?
Mo4 O2 P1 O1 68.3(8) 2_665 . . . ?
Mo5 O2 P1 O1 -178.1(6) 2_665 . . . ?
O4 O2 P1 O1 116.4(7) 2_665 . . 2_665 ?
O3 O2 P1 O1 -116.5(6) 2_665 . . 2_665 ?
Mo2 O2 P1 O1 121.7(9) . . . 2_665 ?
Mo4 O2 P1 O1 -111.7(8) 2_665 . . 2_665 ?
Mo5 O2 P1 O1 1.9(6) 2_665 . . 2_665 ?
O3 O1 P1 O4 -124.0(7) 2_665 . . 2_665 ?
Mo6 O1 P1 O4 -121.1(8) . . . 2_665 ?
Mo1 O1 P1 O4 6.4(6) . . . 2_665 ?
Mo5 O1 P1 O4 120.9(7) . . . 2_665 ?
O3 O1 P1 O4 56.0(7) 2_665 . . . ?
O4 O1 P1 O4 180.000(3) 2_665 . . . ?
Mo6 O1 P1 O4 58.9(8) . . . . ?
Mo1 O1 P1 O4 -173.6(6) . . . . ?
Mo5 O1 P1 O4 -59.1(7) . . . . ?
O4 O1 P1 O3 124.0(7) 2_665 . . 2_665 ?
Mo6 O1 P1 O3 3.0(6) . . . 2_665 ?
Mo1 O1 P1 O3 130.5(7) . . . 2_665 ?
Mo5 O1 P1 O3 -115.0(7) . . . 2_665 ?
O3 O1 P1 O3 180.000(1) 2_665 . . . ?
O4 O1 P1 O3 -56.0(7) 2_665 . . . ?
Mo6 O1 P1 O3 -177.0(6) . . . . ?
Mo1 O1 P1 O3 -49.5(7) . . . . ?
Mo5 O1 P1 O3 65.0(7) . . . . ?
O3 O1 P1 O2 117.0(7) 2_665 . . 2_665 ?
O4 O1 P1 O2 -119.0(7) 2_665 . . 2_665 ?
Mo6 O1 P1 O2 119.9(8) . . . 2_665 ?
Mo1 O1 P1 O2 -112.6(7) . . . 2_665 ?
Mo5 O1 P1 O2 1.9(6) . . . 2_665 ?
O3 O1 P1 O2 -63.0(7) 2_665 . . . ?
O4 O1 P1 O2 61.0(7) 2_665 . . . ?
Mo6 O1 P1 O2 -60.1(8) . . . . ?
Mo1 O1 P1 O2 67.4(7) . . . . ?
Mo5 O1 P1 O2 -178.1(6) . . . . ?
O3 O1 P1 O1 80(100) 2_665 . . 2_665 ?
O4 O1 P1 O1 -156(100) 2_665 . . 2_665 ?
Mo6 O1 P1 O1 83(100) . . . 2_665 ?
Mo1 O1 P1 O1 -149(100) . . . 2_665 ?
Mo5 O1 P1 O1 -35(100) . . . 2_665 ?
O25 O26 P2 O26 -109(100) 2_766 . . 2_766 ?
O23 O26 P2 O26 18(100) 2_766 . . 2_766 ?
O24 O26 P2 O26 129(100) 2_766 . . 2_766 ?
Mo12 O26 P2 O26 -110(100) 2_766 . . 2_766 ?
Mo7 O26 P2 O26 16(100) 2_766 . . 2_766 ?
O25 O26 P2 O25 180.000(5) 2_766 . . . ?
O23 O26 P2 O25 -53.4(9) 2_766 . . . ?
O24 O26 P2 O25 58.4(8) 2_766 . . . ?
Mo12 O26 P2 O25 178.6(8) 2_766 . . . ?
Mo7 O26 P2 O25 -55.3(10) 2_766 . . . ?
O23 O26 P2 O25 126.6(9) 2_766 . . 2_766 ?
O24 O26 P2 O25 -121.6(8) 2_766 . . 2_766 ?
Mo12 O26 P2 O25 -1.4(8) 2_766 . . 2_766 ?
Mo7 O26 P2 O25 124.7(10) 2_766 . . 2_766 ?
O25 O26 P2 O23 -126.6(9) 2_766 . . 2_766 ?
O24 O26 P2 O23 111.8(8) 2_766 . . 2_766 ?
Mo12 O26 P2 O23 -128.0(11) 2_766 . . 2_766 ?
Mo7 O26 P2 O23 -2.0(7) 2_766 . . 2_766 ?
O25 O26 P2 O23 53.4(9) 2_766 . . . ?
O23 O26 P2 O23 180.000(3) 2_766 . . . ?
O24 O26 P2 O23 -68.2(8) 2_766 . . . ?
Mo12 O26 P2 O23 52.0(11) 2_766 . . . ?
Mo7 O26 P2 O23 178.0(7) 2_766 . . . ?
O25 O26 P2 O24 -58.4(8) 2_766 . . . ?
O23 O26 P2 O24 68.2(8) 2_766 . . . ?
O24 O26 P2 O24 180.000(8) 2_766 . . . ?
Mo12 O26 P2 O24 -59.8(10) 2_766 . . . ?
Mo7 O26 P2 O24 66.3(9) 2_766 . . . ?
O25 O26 P2 O24 121.6(8) 2_766 . . 2_766 ?
O23 O26 P2 O24 -111.8(8) 2_766 . . 2_766 ?
Mo12 O26 P2 O24 120.2(10) 2_766 . . 2_766 ?
Mo7 O26 P2 O24 -113.7(9) 2_766 . . 2_766 ?
O26 O25 P2 O26 180.000(6) 2_766 . . . ?
O23 O25 P2 O26 51.4(9) 2_766 . . . ?
Mo12 O25 P2 O26 178.5(8) . . . . ?
Mo9 O25 P2 O26 52.3(10) 2_766 . . . ?
O23 O25 P2 O26 -128.6(9) 2_766 . . 2_766 ?
Mo12 O25 P2 O26 -1.5(8) . . . 2_766 ?
Mo9 O25 P2 O26 -127.7(10) 2_766 . . 2_766 ?
O26 O25 P2 O25 23.0(17) 2_766 . . 2_766 ?
O23 O25 P2 O25 -106(2) 2_766 . . 2_766 ?
Mo12 O25 P2 O25 21.5(13) . . . 2_766 ?
Mo9 O25 P2 O25 -105(2) 2_766 . . 2_766 ?
O26 O25 P2 O23 128.6(9) 2_766 . . 2_766 ?
Mo12 O25 P2 O23 127.1(10) . . . 2_766 ?
Mo9 O25 P2 O23 0.9(7) 2_766 . . 2_766 ?
O26 O25 P2 O23 -51.4(9) 2_766 . . . ?
O23 O25 P2 O23 180.000(5) 2_766 . . . ?
Mo12 O25 P2 O23 -52.9(10) . . . . ?
Mo9 O25 P2 O23 -179.1(7) 2_766 . . . ?
O26 O25 P2 O24 56.6(8) 2_766 . . . ?
O23 O25 P2 O24 -72.0(7) 2_766 . . . ?
Mo12 O25 P2 O24 55.1(10) . . . . ?
Mo9 O25 P2 O24 -71.1(8) 2_766 . . . ?
O26 O25 P2 O24 -123.4(8) 2_766 . . 2_766 ?
O23 O25 P2 O24 108.0(7) 2_766 . . 2_766 ?
Mo12 O25 P2 O24 -124.9(10) . . . 2_766 ?
Mo9 O25 P2 O24 108.9(8) 2_766 . . 2_766 ?
O26 O23 P2 O26 180.000(2) 2_766 . . . ?
O25 O23 P2 O26 -50.5(8) 2_766 . . . ?
Mo7 O23 P2 O26 177.9(7) . . . . ?
Mo9 O23 P2 O26 -49.6(10) . . . . ?
O25 O23 P2 O26 129.5(8) 2_766 . . 2_766 ?
Mo7 O23 P2 O26 -2.1(7) . . . 2_766 ?
Mo9 O23 P2 O26 130.4(10) . . . 2_766 ?
O26 O23 P2 O25 50.5(8) 2_766 . . . ?
O25 O23 P2 O25 180.000(4) 2_766 . . . ?
Mo7 O23 P2 O25 48.4(10) . . . . ?
Mo9 O23 P2 O25 -179.1(7) . . . . ?
O26 O23 P2 O25 -129.5(8) 2_766 . . 2_766 ?
Mo7 O23 P2 O25 -131.6(10) . . . 2_766 ?
Mo9 O23 P2 O25 0.9(7) . . . 2_766 ?
O26 O23 P2 O23 59(100) 2_766 . . 2_766 ?
O25 O23 P2 O23 -171(100) 2_766 . . 2_766 ?
Mo7 O23 P2 O23 57(100) . . . 2_766 ?
Mo9 O23 P2 O23 -170(100) . . . 2_766 ?
O26 O23 P2 O24 -62.1(7) 2_766 . . . ?
O25 O23 P2 O24 67.4(6) 2_766 . . . ?
Mo7 O23 P2 O24 -64.2(8) . . . . ?
Mo9 O23 P2 O24 68.3(8) . . . . ?
O26 O23 P2 O24 117.9(7) 2_766 . . 2_766 ?
O25 O23 P2 O24 -112.6(6) 2_766 . . 2_766 ?
Mo7 O23 P2 O24 115.8(8) . . . 2_766 ?
Mo9 O23 P2 O24 -111.7(8) . . . 2_766 ?
O26 O24 P2 O26 180.000(12) 2_766 . . . ?
Mo11 O24 P2 O26 -177.2(8) . . . . ?
Mo10 O24 P2 O26 50.7(10) . . . . ?
Mo8 O24 P2 O26 -59.8(8) 2_766 . . . ?
Mo11 O24 P2 O26 2.8(8) . . . 2_766 ?
Mo10 O24 P2 O26 -129.3(10) . . . 2_766 ?
Mo8 O24 P2 O26 120.2(8) 2_766 . . 2_766 ?
O26 O24 P2 O25 -54.0(8) 2_766 . . . ?
Mo11 O24 P2 O25 -51.2(10) . . . . ?
Mo10 O24 P2 O25 176.7(7) . . . . ?
Mo8 O24 P2 O25 66.2(7) 2_766 . . . ?
O26 O24 P2 O25 126.0(8) 2_766 . . 2_766 ?
Mo11 O24 P2 O25 128.8(10) . . . 2_766 ?
Mo10 O24 P2 O25 -3.3(7) . . . 2_766 ?
Mo8 O24 P2 O25 -113.8(7) 2_766 . . 2_766 ?
O26 O24 P2 O23 -119.9(7) 2_766 . . 2_766 ?
Mo11 O24 P2 O23 -117.1(9) . . . 2_766 ?
Mo10 O24 P2 O23 110.9(8) . . . 2_766 ?
Mo8 O24 P2 O23 0.4(5) 2_766 . . 2_766 ?
O26 O24 P2 O23 60.1(7) 2_766 . . . ?
Mo11 O24 P2 O23 62.9(9) . . . . ?
Mo10 O24 P2 O23 -69.1(8) . . . . ?
Mo8 O24 P2 O23 -179.6(5) 2_766 . . . ?
O26 O24 P2 O24 8(100) 2_766 . . 2_766 ?
Mo11 O24 P2 O24 11(100) . . . 2_766 ?
Mo10 O24 P2 O24 -121(100) . . . 2_766 ?
Mo8 O24 P2 O24 129(100) 2_766 . . 2_766 ?
La1 O45 P3 O54 127(2) . . . . ?
La1 O45 P3 O53 -114(2) . . . . ?
La1 O45 P3 C1 -6(3) . . . . ?
C5 O54 P3 O45 20(2) . . . . ?
C5 O54 P3 O53 -98(2) . . . . ?
C5 O54 P3 C1 155(2) . . . . ?
C3 O53 P3 O45 -174.8(19) . . . . ?
C3 O53 P3 O54 -50(2) . . . . ?
C3 O53 P3 C1 66(2) . . . . ?
La1 O46 P4 O55 115.6(17) . . . . ?
La1 O46 P4 O56 -121.7(17) . . . . ?
La1 O46 P4 C2 -8(2) . . . . ?
C7 O55 P4 O46 28(2) . . . . ?
C7 O55 P4 O56 -93.6(17) . . . . ?
C7 O55 P4 C2 156.3(17) . . . . ?
C9 O56 P4 O46 -169.2(14) . . . . ?
C9 O56 P4 O55 -42.5(16) . . . . ?
C9 O56 P4 C2 69.0(16) . . . . ?
La1 O47 P5 O57 -104.4(16) . . . . ?
La1 O47 P5 O58 135.2(16) . . . . ?
La1 O47 P5 C11 17(2) . . . . ?
C13 O57 P5 O47 -174.3(13) . . . . ?
C13 O57 P5 O58 -50.8(16) . . . . ?
C13 O57 P5 C11 58.8(15) . . . . ?
C15 O58 P5 O47 25.6(17) . . . . ?
C15 O58 P5 O57 -95.8(15) . . . . ?
C15 O58 P5 C11 151.4(15) . . . . ?
La1 O48 P6 O59 110.9(19) . . . . ?
La1 O48 P6 O60 -126.9(18) . . . . ?
La1 O48 P6 C12 -10(2) . . . . ?
C17 O59 P6 O48 5.6(18) . . . . ?
C17 O59 P6 O60 -120.8(15) . . . . ?
C17 O59 P6 C12 132.7(15) . . . . ?
C19 O60 P6 O48 -77.4(17) . . . . ?
C19 O60 P6 O59 49.7(18) . . . . ?
C19 O60 P6 C12 158.0(16) . . . . ?
C25 O62 P7 O49 20(2) . . . . ?
C25 O62 P7 O61 -98.7(18) . . . . ?
C25 O62 P7 C21 155.6(17) . . . . ?
La1 O49 P7 O62 137.8(18) . . . . ?
La1 O49 P7 O61 -100.9(19) . . . . ?
La1 O49 P7 C21 6(2) . . . . ?
C23 O61 P7 O62 -39.6(19) . . . . ?
C23 O61 P7 O49 -168.0(16) . . . . ?
C23 O61 P7 C21 71.4(17) . . . . ?
La1 O50 P8 O63 114.1(18) . . . . ?
La1 O50 P8 O64 -125.7(18) . . . . ?
La1 O50 P8 C22 -9(2) . . . . ?
C27 O63 P8 O50 38.0(16) . . . . ?
C27 O63 P8 O64 -82.0(15) . . . . ?
C27 O63 P8 C22 165.5(14) . . . . ?
C29 O64 P8 O50 -170.3(15) . . . . ?
C29 O64 P8 O63 -46.6(17) . . . . ?
C29 O64 P8 C22 66.4(17) . . . . ?
La1 O51 P9 O66 144.5(17) . . . . ?
La1 O51 P9 O65 -91(2) . . . . ?
La1 O51 P9 C31 27(2) . . . . ?
C35 O66 P9 O51 52.6(17) . . . . ?
C35 O66 P9 O65 -71.5(16) . . . . ?
C35 O66 P9 C31 176.7(15) . . . . ?
C33 O65 P9 O51 -177.9(15) . . . . ?
C33 O65 P9 O66 -49.4(18) . . . . ?
C33 O65 P9 C31 59.4(18) . . . . ?
La1 O52 P10 O67 126.5(18) . . . . ?
La1 O52 P10 O68 -114.6(18) . . . . ?
La1 O52 P10 C32 1(2) . . . . ?
C37 O67 P10 O52 8(2) . . . . ?
C37 O67 P10 O68 -110.0(19) . . . . ?
C37 O67 P10 C32 139.5(18) . . . . ?
C39 O68 P10 O52 -164.6(17) . . . . ?
C39 O68 P10 O67 -40(2) . . . . ?
C39 O68 P10 C32 71.1(19) . . . . ?
O45 P3 C1 C2 65.3(18) . . . . ?
O54 P3 C1 C2 -70.5(18) . . . . ?
O53 P3 C1 C2 178.6(15) . . . . ?
P3 C1 C2 P4 -96.9(17) . . . . ?
O46 P4 C2 C1 60.8(19) . . . . ?
O55 P4 C2 C1 -68.0(18) . . . . ?
O56 P4 C2 C1 177.4(16) . . . . ?
P3 O53 C3 C4 151(2) . . . . ?
P3 O54 C5 C6 170(2) . . . . ?
P4 O55 C7 C8 177.3(17) . . . . ?
P4 O56 C9 C10 -159.5(15) . . . . ?
O47 P5 C11 C12 60.7(15) . . . . ?
O57 P5 C11 C12 -176.4(12) . . . . ?
O58 P5 C11 C12 -63.0(14) . . . . ?
P5 C11 C12 P6 -93.8(15) . . . . ?
O48 P6 C12 C11 56.1(17) . . . . ?
O59 P6 C12 C11 -70.8(16) . . . . ?
O60 P6 C12 C11 179.5(14) . . . . ?
P5 O57 C13 C14 162.9(15) . . . . ?
P5 O58 C15 C16 -172.5(17) . . . . ?
P6 O59 C17 C18 -143.2(14) . . . . ?
P6 O60 C19 C20 179.7(15) . . . . ?
O62 P7 C21 C22 -75.9(16) . . . . ?
O49 P7 C21 C22 61.6(17) . . . . ?
O61 P7 C21 C22 171.2(13) . . . . ?
P7 C21 C22 P8 -96.6(16) . . . . ?
O50 P8 C22 C21 62.5(19) . . . . ?
O63 P8 C22 C21 -64.4(17) . . . . ?
O64 P8 C22 C21 -178.9(15) . . . . ?
P7 O61 C23 C24 -176.8(15) . . . . ?
P7 O62 C25 C26 113(3) . . . . ?
P8 O63 C27 C28 154.2(17) . . . . ?
P8 O64 C29 C30 154.6(15) . . . . ?
O51 P9 C31 C32 51.5(19) . . . . ?
O66 P9 C31 C32 -74.2(17) . . . . ?
O65 P9 C31 C32 171.0(15) . . . . ?
P9 C31 C32 P10 -94.1(18) . . . . ?
O52 P10 C32 C31 59.8(19) . . . . ?
O67 P10 C32 C31 -71.4(18) . . . . ?
O68 P10 C32 C31 175.6(15) . . . . ?
P9 O65 C33 C34 157.9(16) . . . . ?
P9 O66 C35 C36 -94(2) . . . . ?
P10 O67 C37 C38 121(2) . . . . ?
P10 O68 C39 C40 -177.6(15) . . . . ?
